data_4507935
loop_
_publ_author_name
'Li, Zhong-Yi'
'Wang, Yu-Xian'
'Zhu, Jiang'
'Liu, Shu-Qin'
'Xin, Gang'
'Zhang, Jian-Jun'
'Huang, He-Qing'
'Duan, Chun-Ying'

_publ_section_title
;
 Three Series of 3d--4f Heterometallic Polymers Based on [LnCu6] or
 [Ln6Cu24] Clusters and Formate Bridges: Displaying Significant
 Magnetocaloric Effect
;
_journal_issue 8
_journal_name_full 'Crystal Growth &amp; Design'
_journal_page_first 3429
_journal_paper_doi 10.1021/cg400333d
_journal_volume 13
_journal_year 2013
_chemical_formula_sum 'C44 H280 Cl10 Cu24 Gd6 N12 O198'
_chemical_formula_weight 6969.76
_chemical_name_systematic
; 
 ? 
;
_space_group_IT_number 2
_symmetry_cell_setting triclinic
_symmetry_space_group_name_Hall '-P 1'
_symmetry_space_group_name_H-M 'P -1'
_atom_sites_solution_hydrogens geom
_atom_sites_solution_primary direct
_atom_sites_solution_secondary difmap
_audit_creation_method SHELXL-97
_cell_angle_alpha 75.6390(10)
_cell_angle_beta 74.5590(10)
_cell_angle_gamma 72.7250(10)
_cell_formula_units_Z 2
_cell_length_a 20.9830(5)
_cell_length_b 21.9555(5)
_cell_length_c 25.6798(5)
_cell_measurement_reflns_used 9951
_cell_measurement_temperature 296(2)
_cell_measurement_theta_max 26.837
_cell_measurement_theta_min 2.199
_cell_volume 10704.0(4)
_computing_cell_refinement 'Bruker SMART'
_computing_data_collection 'Bruker SMART'
_computing_data_reduction 'Bruker SAINT'
_computing_molecular_graphics 'Bruker SHELXTL'
_computing_publication_material 'Bruker SHELXTL'
_computing_structure_refinement 'SHELXL-97 (Sheldrick, 1997)'
_computing_structure_solution 'SHELXS-97 (Sheldrick, 1990)'
_diffrn_ambient_temperature 296(2)
_diffrn_measured_fraction_theta_full 0.998
_diffrn_measured_fraction_theta_max 0.998
_diffrn_measurement_device_type 'CCD area detector'
_diffrn_measurement_method 'phi and omega scans'
_diffrn_radiation_monochromator graphite
_diffrn_radiation_source 'fine-focus sealed tube'
_diffrn_radiation_type MoK\a
_diffrn_radiation_wavelength 0.71073
_diffrn_reflns_av_R_equivalents 0.0523
_diffrn_reflns_av_sigmaI/netI 0.0860
_diffrn_reflns_limit_h_max 22
_diffrn_reflns_limit_h_min -24
_diffrn_reflns_limit_k_max 26
_diffrn_reflns_limit_k_min -26
_diffrn_reflns_limit_l_max 29
_diffrn_reflns_limit_l_min -30
_diffrn_reflns_number 104590
_diffrn_reflns_theta_full 25.00
_diffrn_reflns_theta_max 25.00
_diffrn_reflns_theta_min 1.82
_exptl_absorpt_coefficient_mu 4.414
_exptl_absorpt_correction_T_max 1.0000
_exptl_absorpt_correction_T_min 0.2000
_exptl_absorpt_correction_type multi-scan
_exptl_crystal_colour blue
_exptl_crystal_density_diffrn 2.162
_exptl_crystal_density_method 'not measured'
_exptl_crystal_description block
_exptl_crystal_F_000 6924
_exptl_crystal_size_max 0.15
_exptl_crystal_size_mid 0.13
_exptl_crystal_size_min 0.05
_platon_squeeze_details
;
;
_refine_diff_density_max 1.618
_refine_diff_density_min -1.763
_refine_diff_density_rms 0.159
_refine_ls_extinction_method none
_refine_ls_goodness_of_fit_ref 0.923
_refine_ls_hydrogen_treatment constr
_refine_ls_matrix_type full
_refine_ls_number_parameters 1616
_refine_ls_number_reflns 37592
_refine_ls_number_restraints 114
_refine_ls_restrained_S_all 0.945
_refine_ls_R_factor_all 0.0744
_refine_ls_R_factor_gt 0.0470
_refine_ls_shift/su_max 0.058
_refine_ls_shift/su_mean 0.000
_refine_ls_structure_factor_coef Fsqd
_refine_ls_weighting_details 'calc w=1/[\s^2^(Fo^2^)+(0.0630P)^2^+0.0000P] where P=(Fo^2^+2Fc^2^)/3'
_refine_ls_weighting_scheme calc
_refine_ls_wR_factor_gt 0.1139
_refine_ls_wR_factor_ref 0.1222
_reflns_number_gt 23980
_reflns_number_total 37592
_reflns_threshold_expression >2sigma(I)
_cod_data_source_file cg400333d_si_002.cif
_cod_data_source_block 6
_cod_depositor_comments
;
The following automatic conversions were performed:

'_symmetry_cell_setting' value 'Triclinic' changed to 'triclinic'
according to /home/saulius/struct/CIF-dictionaries/cif_core.dic
dictionary named 'cif_core.dic' version 2.4.2 from 2011-04-26.

Automatic conversion script
Id: cif_fix_values 1891 2012-01-12 08:04:46Z andrius 
;
_cod_original_sg_symbol_H-M 'P-1   '
_cod_database_code 4507935

loop_
_symmetry_equiv_pos_as_xyz
'x, y, z'
'-x, -y, -z'

loop_
_atom_site_label
_atom_site_type_symbol
_atom_site_fract_x
_atom_site_fract_y
_atom_site_fract_z
_atom_site_U_iso_or_equiv
_atom_site_adp_type
_atom_site_occupancy
_atom_site_symmetry_multiplicity
_atom_site_calc_flag
_atom_site_refinement_flags
_atom_site_disorder_assembly
_atom_site_disorder_group
Gd1 Gd 0.817300(19) 0.195880(16) -0.043110(14) 0.02663(10) Uani 1 1 d . . .
Gd2 Gd 0.826330(19) -0.115430(17) 0.112950(14) 0.02611(9) Uani 1 1 d . . .
Gd3 Gd 1.00861(2) 0.077640(17) 0.161550(14) 0.02736(10) Uani 1 1 d . . .
Gd4 Gd 0.648340(19) 0.282600(16) 0.482580(14) 0.02675(10) Uani 1 1 d . . .
Gd5 Gd 0.630520(19) 0.520030(17) 0.625740(14) 0.02686(10) Uani 1 1 d . . .
Gd6 Gd 0.655460(19) 0.596360(17) 0.342250(14) 0.02589(9) Uani 1 1 d . . .
Cu1 Cu 0.82605(5) 0.03754(4) 0.03340(3) 0.0267(2) Uani 1 1 d . . .
Cu2 Cu 0.91589(5) 0.13358(4) 0.05607(3) 0.0276(2) Uani 1 1 d . . .
Cu3 Cu 0.92187(5) -0.01908(4) 0.13378(3) 0.0268(2) Uani 1 1 d . . .
Cu4 Cu 0.90330(5) 0.05531(4) -0.09880(3) 0.0274(2) Uani 1 1 d . . .
Cu5 Cu 0.79028(5) 0.35765(4) -0.11626(4) 0.0386(3) Uani 1 1 d . . .
Cu6 Cu 0.72056(6) 0.34237(5) 0.00414(4) 0.0461(3) Uani 1 1 d . . .
Cu7 Cu 0.99419(4) 0.15135(4) -0.07813(3) 0.0266(2) Uani 1 1 d . . .
Cu8 Cu 1.08968(6) 0.03777(5) 0.27377(4) 0.0491(3) Uani 1 1 d . . .
Cu9 Cu 0.93451(5) 0.07046(5) 0.30370(4) 0.0438(3) Uani 1 1 d . . .
Cu10 Cu 0.71661(5) -0.20805(5) 0.10569(4) 0.0386(2) Uani 1 1 d . . .
Cu11 Cu 0.64617(5) -0.09145(5) 0.15866(4) 0.0413(3) Uani 1 1 d . . .
Cu12 Cu 0.91243(5) -0.09691(4) -0.02194(3) 0.0276(2) Uani 1 1 d . . .
Cu13 Cu 0.65026(5) 0.44218(4) 0.41580(3) 0.0272(2) Uani 1 1 d . . .
Cu14 Cu 0.63680(5) 0.55927(4) 0.48631(3) 0.0276(2) Uani 1 1 d . . .
Cu15 Cu 0.63672(5) 0.40415(4) 0.55347(3) 0.0266(2) Uani 1 1 d . . .
Cu16 Cu 0.51383(5) 0.53736(4) 0.36156(3) 0.0263(2) Uani 1 1 d . . .
Cu17 Cu 0.69243(5) 0.63366(5) 0.19563(4) 0.0386(3) Uani 1 1 d . . .
Cu18 Cu 0.81197(5) 0.55448(5) 0.24653(4) 0.0427(3) Uani 1 1 d . . .
Cu19 Cu 0.50232(4) 0.65363(4) 0.43273(3) 0.0261(2) Uani 1 1 d . . .
Cu20 Cu 0.77188(6) 0.57658(5) 0.62672(4) 0.0471(3) Uani 1 1 d . . .
Cu21 Cu 0.77347(5) 0.43778(5) 0.68672(4) 0.0387(2) Uani 1 1 d . . .
Cu22 Cu 0.65890(5) 0.11616(4) 0.53951(4) 0.0422(3) Uani 1 1 d . . .
Cu23 Cu 0.67754(5) 0.15110(4) 0.41537(4) 0.0409(3) Uani 1 1 d . . .
Cu24 Cu 0.51250(5) 0.38456(4) 0.42763(3) 0.0273(2) Uani 1 1 d . . .
O1T O 0.7384(2) 0.3012(2) -0.06042(18) 0.0335(13) Uani 1 1 d . . .
O1W O 0.7794(3) 0.2026(2) -0.12715(19) 0.0387(13) Uani 1 1 d . . .
O1 O 0.8529(3) 0.2249(2) 0.0918(2) 0.0419(14) Uani 1 1 d . . .
O1D O 0.8210(4) 0.3976(3) -0.0412(3) 0.078(2) Uani 1 1 d U . .
O2 O 0.7887(3) 0.2652(2) 0.0294(2) 0.0378(14) Uani 1 1 d . . .
O2T O 0.7289(2) -0.1631(2) 0.15759(18) 0.0313(12) Uani 1 1 d . . .
O2W O 0.7038(3) 0.1830(2) 0.0036(2) 0.0474(15) Uani 1 1 d . . .
O2D O 0.6397(3) -0.1091(3) 0.0681(2) 0.0638(18) Uani 1 1 d . . .
O3 O 0.8696(3) 0.2833(2) -0.10784(19) 0.0315(12) Uani 1 1 d . . .
O3T O 1.0107(2) 0.0987(2) 0.24987(18) 0.0350(13) Uani 1 1 d . . .
O3W O 0.7950(3) -0.1003(3) 0.20805(19) 0.0421(14) Uani 1 1 d . . .
O3D O 1.0224(4) -0.0470(4) 0.3257(3) 0.103(3) Uiso 1 1 d . . .
O4 O 0.9832(3) 0.2545(2) -0.1303(2) 0.0391(13) Uani 1 1 d U . .
O4T O 0.7049(3) 0.1704(2) 0.47538(19) 0.0358(13) Uani 1 1 d . . .
O4W O 0.8742(3) -0.2261(2) 0.1552(2) 0.0402(14) Uani 1 1 d . . .
O4D O 0.5769(3) 0.1163(3) 0.4850(2) 0.0627(18) Uani 1 1 d . . .
O5T O 0.7110(3) 0.5246(2) 0.67677(19) 0.0335(12) Uani 1 1 d . . .
O5W O 0.9233(3) 0.1783(2) 0.1760(2) 0.0427(14) Uani 1 1 d . . .
O5 O 0.7104(3) 0.0593(2) 0.0640(2) 0.0429(14) Uani 1 1 d . . .
O6T O 0.7346(2) 0.6298(2) 0.25676(18) 0.0314(12) Uani 1 1 d . . .
O6 O 0.7085(3) -0.0374(2) 0.1159(2) 0.0365(13) Uani 1 1 d . . .
O6W O 1.0875(3) 0.1466(3) 0.1426(2) 0.0473(15) Uani 1 1 d . . .
O6D O 0.7510(3) 0.5189(3) 0.1875(2) 0.0642(18) Uani 1 1 d . . .
O7T O 0.8322(3) 0.1213(2) 0.04346(18) 0.0302(12) Uani 1 1 d . . .
O7 O 0.7937(3) -0.1763(2) 0.05677(19) 0.0341(13) Uani 1 1 d . . .
O7W O 0.7489(3) 0.2834(2) 0.4085(2) 0.0439(14) Uani 1 1 d . . .
O8T O 0.8302(2) -0.0490(2) 0.02227(17) 0.0274(12) Uani 1 1 d . . .
O8 O 0.8515(3) -0.1638(3) -0.03085(19) 0.0410(14) Uani 1 1 d . . .
O8W O 0.7360(3) 0.2469(3) 0.5393(2) 0.0462(15) Uani 1 1 d . . .
O9T O 0.9123(2) 0.0750(2) 0.12667(17) 0.0288(12) Uani 1 1 d . . .
O9 O 0.8719(3) -0.0285(3) 0.2247(2) 0.0452(15) Uani 1 1 d . . .
O9W O 0.5892(3) 0.4751(2) 0.72275(19) 0.0388(13) Uani 1 1 d . . .
O10T O 0.8200(2) 0.0820(2) -0.04298(17) 0.0289(12) Uani 1 1 d . . .
O10 O 0.9268(3) 0.0345(3) 0.24278(19) 0.0397(13) Uani 1 1 d U . .
O10W O 0.5862(3) 0.6215(2) 0.6624(2) 0.0444(15) Uani 1 1 d . . .
O11T O 0.9233(2) 0.1860(2) -0.01739(18) 0.0313(12) Uani 1 1 d . . .
O11 O 1.0991(3) 0.0005(2) 0.2086(2) 0.0390(13) Uani 1 1 d . . .
O11W O 0.7438(3) 0.6248(2) 0.36877(19) 0.0404(14) Uani 1 1 d . . .
O12T O 1.0031(2) 0.1401(2) 0.06817(18) 0.0296(12) Uani 1 1 d . . .
O12W O 0.6146(3) 0.7131(2) 0.31605(18) 0.0349(13) Uani 1 1 d . . .
O12 O 1.1552(3) -0.0853(2) 0.1690(2) 0.0432(14) Uani 1 1 d . . .
O13 O 0.5989(3) 0.2000(2) 0.55628(19) 0.0338(13) Uani 1 1 d U . .
O13T O 0.8975(2) -0.0349(2) -0.08987(17) 0.0290(12) Uani 1 1 d . . .
O13W O 0.6241(4) 0.2922(3) 0.0472(3) 0.092(2) Uani 1 1 d . . .
O14T O 0.9176(2) 0.1413(2) -0.10387(18) 0.0297(12) Uani 1 1 d . . .
O14 O 0.5029(3) 0.2418(2) 0.6119(2) 0.0387(13) Uani 1 1 d . . .
O14W O 0.6587(3) -0.0804(3) 0.2481(3) 0.0675(19) Uani 1 1 d . . .
O15T O 0.8383(2) -0.0067(2) 0.10889(18) 0.0261(11) Uani 1 1 d . . .
O15 O 0.6163(3) 0.2391(2) 0.4131(2) 0.0338(13) Uani 1 1 d . . .
O15W O 1.1602(5) 0.1134(5) 0.2235(4) 0.128(3) Uani 1 1 d . . .
O16T O 0.6699(2) 0.4822(2) 0.53933(17) 0.0262(11) Uani 1 1 d . . .
O16 O 0.5276(3) 0.3041(2) 0.3790(2) 0.0424(14) Uani 1 1 d U . .
O16W O 0.7378(4) 0.1201(4) 0.5956(3) 0.106(3) Uani 1 1 d . . .
O17T O 0.6816(3) 0.5145(2) 0.42332(17) 0.0294(12) Uani 1 1 d . . .
O17 O 0.7264(3) 0.3436(2) 0.5937(2) 0.0421(14) Uani 1 1 d U . .
O17W O 0.6899(4) 0.6720(4) 0.6569(4) 0.120(3) Uani 1 1 d . . .
O18T O 0.6816(2) 0.3814(2) 0.48016(18) 0.0288(12) Uani 1 1 d . . .
O18 O 0.7241(3) 0.4194(2) 0.6393(2) 0.0386(13) Uani 1 1 d U . .
O18W O 0.8658(3) 0.5979(4) 0.2986(3) 0.079(2) Uani 1 1 d . . .
O19 O 0.7236(3) 0.5753(3) 0.5716(2) 0.0420(14) Uani 1 1 d . . .
O19T O 0.5965(2) 0.3315(2) 0.56475(18) 0.0283(12) Uani 1 1 d . . .
O20T O 0.6120(2) 0.3735(2) 0.41042(17) 0.0257(11) Uani 1 1 d . . .
O20 O 0.7287(3) 0.5974(3) 0.4808(2) 0.0439(14) Uani 1 1 d U . .
O21T O 0.6010(2) 0.6331(2) 0.43138(17) 0.0250(11) Uani 1 1 d . . .
O21 O 0.7520(3) 0.4094(2) 0.3558(2) 0.0451(15) Uani 1 1 d . . .
O22T O 0.6137(2) 0.5017(2) 0.35408(17) 0.0280(12) Uani 1 1 d . . .
O22 O 0.7579(3) 0.5084(2) 0.31063(19) 0.0403(14) Uani 1 1 d . . .
O23 O 0.6203(2) 0.6030(2) 0.25336(18) 0.0292(12) Uani 1 1 d . . .
O23T O 0.4947(2) 0.4537(2) 0.36333(17) 0.0268(11) Uani 1 1 d . . .
O24T O 0.5305(2) 0.6199(2) 0.36372(17) 0.0268(12) Uani 1 1 d . . .
O24 O 0.5278(3) 0.5665(2) 0.26723(19) 0.0388(13) Uani 1 1 d U . .
O25T O 0.9893(2) 0.0299(2) -0.15140(17) 0.0228(11) Uani 1 1 d . . .
O25 O 0.6628(3) 0.4239(3) -0.0270(2) 0.065(2) Uani 1 1 d . . .
O26T O 1.0674(2) 0.1124(2) -0.13568(17) 0.0254(11) Uani 1 1 d . . .
O26 O 0.7131(3) 0.4353(3) -0.1172(2) 0.0550(17) Uani 1 1 d . . .
O27T O 1.0703(2) 0.1544(2) -0.04791(17) 0.0277(12) Uani 1 1 d . . .
O27 O 0.5840(3) -0.1480(3) 0.1931(2) 0.0477(15) Uani 1 1 d . . .
O28 O 0.6399(3) -0.2377(3) 0.1575(2) 0.0532(16) Uani 1 1 d . . .
O28T O 0.4156(2) 0.5701(2) 0.37556(18) 0.0292(12) Uani 1 1 d . . .
O29 O 0.9560(4) 0.0914(3) 0.3656(2) 0.0595(18) Uani 1 1 d . . .
O29T O 0.4130(2) 0.4003(2) 0.44936(18) 0.0297(12) Uani 1 1 d . . .
O30 O 1.0709(4) 0.0657(3) 0.3442(3) 0.070(2) Uani 1 1 d . . .
O30T O 0.4736(2) 0.6790(2) 0.50493(17) 0.0271(12) Uani 1 1 d . . .
O31 O 0.7782(4) 0.1783(4) 0.3526(3) 0.083(2) Uani 1 1 d U . .
O32 O 0.8618(3) 0.1683(3) 0.2807(2) 0.0592(18) Uani 1 1 d . . .
O33 O 0.7276(3) 0.0594(3) 0.4263(2) 0.0549(17) Uani 1 1 d . . .
O34 O 0.7118(3) 0.0333(3) 0.5189(2) 0.0595(18) Uani 1 1 d . . .
O35 O 0.8314(3) 0.4629(3) 0.7222(2) 0.0481(15) Uani 1 1 d . . .
O36 O 0.8291(3) 0.5659(3) 0.6789(3) 0.0659(19) Uani 1 1 d . . .
O37 O 0.8576(3) 0.5979(3) 0.1768(2) 0.0521(16) Uani 1 1 d . . .
O38 O 0.7685(3) 0.6615(3) 0.1412(2) 0.0524(16) Uani 1 1 d . . .
O39 O 0.6975(3) 0.4056(3) 0.7655(2) 0.0471(15) Uani 1 1 d . . .
O40 O 0.7617(3) 0.3214(3) 0.8111(2) 0.0548(17) Uani 1 1 d . . .
N1 N 0.7183(4) 0.3679(3) 0.0733(3) 0.062(2) Uani 1 1 d . . .
H1A H 0.7232 0.4087 0.0661 0.074 Uiso 1 1 calc R . .
H1B H 0.6777 0.3671 0.0961 0.074 Uiso 1 1 calc R . .
N2 N 0.8580(3) 0.4011(3) -0.1677(3) 0.0445(18) Uani 1 1 d D . .
H2A H 0.8473 0.4135 -0.2011 0.053 Uiso 1 1 calc R . .
H2B H 0.8569 0.4369 -0.1561 0.053 Uiso 1 1 calc R . .
N3 N 0.5762(4) -0.0084(3) 0.1522(3) 0.063(2) Uani 1 1 d . . .
H3A H 0.5418 -0.0128 0.1397 0.076 Uiso 1 1 calc R . .
H3B H 0.5590 0.0032 0.1853 0.076 Uiso 1 1 calc R . .
N4 N 0.7198(4) -0.2488(3) 0.0442(3) 0.0500(19) Uani 1 1 d . . .
H4A H 0.7323 -0.2923 0.0539 0.060 Uiso 1 1 calc R . .
H4B H 0.6780 -0.2380 0.0364 0.060 Uiso 1 1 calc R . .
N5 N 0.8649(4) 0.0238(3) 0.3485(2) 0.054(2) Uani 1 1 d . . .
H5A H 0.8814 -0.0047 0.3765 0.065 Uiso 1 1 calc R . .
H5B H 0.8276 0.0524 0.3628 0.065 Uiso 1 1 calc RD . .
N6 N 1.1705(4) -0.0327(4) 0.2860(3) 0.084(3) Uani 1 1 d . . .
H6A H 1.2057 -0.0157 0.2829 0.100 Uiso 1 1 calc R . .
H6B H 1.1620 -0.0555 0.3204 0.100 Uiso 1 1 calc R . .
N7 N 0.6018(4) 0.0794(3) 0.6049(3) 0.060(2) Uani 1 1 d . . .
H7A H 0.5835 0.0519 0.5962 0.072 Uiso 1 1 calc R . .
H7B H 0.6277 0.0564 0.6295 0.072 Uiso 1 1 calc R . .
N8 N 0.6368(4) 0.1476(3) 0.3566(3) 0.055(2) Uani 1 1 d . . .
H8A H 0.6685 0.1466 0.3251 0.066 Uiso 1 1 calc R . .
H8B H 0.6223 0.1110 0.3648 0.066 Uiso 1 1 calc R . .
N9 N 0.8306(3) 0.3489(3) 0.6838(3) 0.0482(19) Uani 1 1 d . . .
H9A H 0.8743 0.3504 0.6692 0.058 Uiso 1 1 calc R . .
H9B H 0.8287 0.3257 0.7181 0.058 Uiso 1 1 calc R . .
N10 N 0.8234(4) 0.6250(4) 0.5660(3) 0.075(3) Uani 1 1 d . A .
H10A H 0.8159 0.6653 0.5725 0.089 Uiso 1 1 calc R . .
H10B H 0.8682 0.6059 0.5638 0.089 Uiso 1 1 calc R . .
N11 N 0.8807(4) 0.4709(3) 0.2466(3) 0.060(2) Uani 1 1 d . . .
H11A H 0.8953 0.4622 0.2123 0.072 Uiso 1 1 calc R . .
H11B H 0.9168 0.4726 0.2583 0.072 Uiso 1 1 calc R . .
N12 N 0.6361(4) 0.6331(3) 0.1458(2) 0.0449(18) Uani 1 1 d . . .
H12A H 0.6238 0.6734 0.1265 0.054 Uiso 1 1 calc R . .
H12B H 0.6608 0.6067 0.1218 0.054 Uiso 1 1 calc R . .
C1 C 0.8090(4) 0.2662(4) 0.0726(3) 0.039(2) Uani 1 1 d . . .
C2 C 0.7728(7) 0.3240(5) 0.0999(5) 0.103(5) Uani 1 1 d DU . .
H2C H 0.7448 0.3029 0.1322 0.123 Uiso 1 1 calc R . .
C3 C 0.8110(8) 0.3443(7) 0.1268(8) 0.187(9) Uani 1 1 d DU . .
H3C H 0.7823 0.3795 0.1446 0.281 Uiso 1 1 calc R . .
H3D H 0.8482 0.3585 0.1004 0.281 Uiso 1 1 calc R . .
H3E H 0.8288 0.3088 0.1537 0.281 Uiso 1 1 calc R . .
C4 C 0.9290(4) 0.2933(3) -0.1335(3) 0.0316(18) Uani 1 1 d DU . .
C5 C 0.9278(5) 0.3580(5) -0.1722(5) 0.097(4) Uani 1 1 d D . .
H5C H 0.9354 0.3759 -0.1436 0.116 Uiso 1 1 calc R . .
C6 C 0.9880(7) 0.3728(7) -0.2078(6) 0.150(6) Uani 1 1 d DU . .
H6C H 0.9768 0.4155 -0.2293 0.225 Uiso 1 1 calc R . .
H6D H 1.0079 0.3418 -0.2319 0.225 Uiso 1 1 calc R . .
H6E H 1.0199 0.3709 -0.1864 0.225 Uiso 1 1 calc R . .
C7 C 0.6799(4) 0.0214(4) 0.0957(3) 0.0348(19) Uani 1 1 d D . .
C8 C 0.6056(5) 0.0391(5) 0.1160(5) 0.072(3) Uani 1 1 d DU . .
H8C H 0.5977 0.0270 0.0844 0.086 Uiso 1 1 calc R . .
C9 C 0.5700(8) 0.1044(7) 0.1008(11) 0.323(19) Uani 1 1 d DU . .
H9C H 0.5218 0.1079 0.1111 0.485 Uiso 1 1 calc R . .
H9D H 0.5827 0.1180 0.0618 0.485 Uiso 1 1 calc R . .
H9E H 0.5815 0.1315 0.1192 0.485 Uiso 1 1 calc R . .
C10 C 0.8074(4) -0.1865(4) 0.0066(3) 0.039(2) Uani 1 1 d D . .
C11 C 0.7683(6) -0.2273(5) -0.0044(4) 0.074(3) Uani 1 1 d DU . .
H11C H 0.7354 -0.1919 -0.0221 0.089 Uiso 1 1 calc R . .
C12 C 0.7934(9) -0.2621(9) -0.0468(7) 0.188(7) Uani 1 1 d DU . .
H12C H 0.7584 -0.2795 -0.0508 0.282 Uiso 1 1 calc R . .
H12D H 0.8318 -0.2970 -0.0387 0.282 Uiso 1 1 calc R . .
H12E H 0.8076 -0.2340 -0.0804 0.282 Uiso 1 1 calc R . .
C13 C 0.8841(4) -0.0008(4) 0.2565(3) 0.0384(19) Uani 1 1 d U . .
C14 C 0.8468(6) -0.0097(6) 0.3159(4) 0.085(3) Uani 1 1 d DU . .
H14A H 0.8832 -0.0479 0.3249 0.102 Uiso 1 1 calc RD . .
C15 C 0.8003(8) -0.0472(7) 0.3342(5) 0.128(5) Uani 1 1 d DU . .
H15A H 0.7778 -0.0434 0.3714 0.192 Uiso 1 1 calc R . .
H15B H 0.8236 -0.0917 0.3324 0.192 Uiso 1 1 calc R . .
H15C H 0.7672 -0.0326 0.3113 0.192 Uiso 1 1 calc R . .
C16 C 1.1453(4) -0.0543(4) 0.2040(3) 0.045(2) Uani 1 1 d D . .
C17 C 1.1889(6) -0.0762(5) 0.2466(4) 0.079(3) Uani 1 1 d DU . .
H17A H 1.2278 -0.0597 0.2234 0.095 Uiso 1 1 calc R . .
C18 C 1.2249(9) -0.1403(7) 0.2579(7) 0.170(6) Uani 1 1 d DU . .
H18A H 1.2531 -0.1446 0.2832 0.255 Uiso 1 1 calc R . .
H18B H 1.2531 -0.1533 0.2244 0.255 Uiso 1 1 calc R . .
H18C H 1.1935 -0.1672 0.2738 0.255 Uiso 1 1 calc R . .
C19 C 0.5475(4) 0.1951(3) 0.5977(3) 0.0334(18) Uani 1 1 d U . .
C20 C 0.5473(6) 0.1292(5) 0.6296(4) 0.092(4) Uani 1 1 d . . .
H20A H 0.5154 0.1246 0.6099 0.110 Uiso 1 1 calc R . .
C21 C 0.5027(9) 0.1205(6) 0.6788(5) 0.176(9) Uani 1 1 d . . .
H21A H 0.5075 0.0749 0.6928 0.264 Uiso 1 1 calc R . .
H21B H 0.4569 0.1404 0.6738 0.264 Uiso 1 1 calc R . .
H21C H 0.5124 0.1400 0.7045 0.264 Uiso 1 1 calc R . .
C22 C 0.5732(4) 0.2538(3) 0.3827(3) 0.0346(19) Uani 1 1 d U . .
C23 C 0.5790(6) 0.2040(4) 0.3488(5) 0.087(4) Uani 1 1 d U . .
H23A H 0.5470 0.1830 0.3775 0.105 Uiso 1 1 calc R . .
C24 C 0.5363(9) 0.2209(8) 0.3109(6) 0.161(6) Uani 1 1 d U . .
H24A H 0.5441 0.1850 0.2931 0.241 Uiso 1 1 calc R . .
H24B H 0.5461 0.2577 0.2840 0.241 Uiso 1 1 calc R . .
H24C H 0.4895 0.2315 0.3299 0.241 Uiso 1 1 calc R . .
C25 C 0.7489(4) 0.3630(4) 0.6257(3) 0.0322(17) Uani 1 1 d U . .
C26 C 0.8080(5) 0.3162(5) 0.6505(4) 0.066(3) Uani 1 1 d U . .
H26A H 0.7828 0.2889 0.6800 0.079 Uiso 1 1 calc R . .
C27 C 0.8549(8) 0.2655(8) 0.6178(7) 0.171(6) Uani 1 1 d U . .
H27A H 0.8897 0.2390 0.6374 0.256 Uiso 1 1 calc R . .
H27B H 0.8757 0.2864 0.5827 0.256 Uiso 1 1 calc R . .
H27C H 0.8290 0.2387 0.6127 0.256 Uiso 1 1 calc R . .
C28 C 0.7486(4) 0.5989(4) 0.5215(3) 0.0374(19) Uani 1 1 d U A .
C29 C 0.8064(6) 0.6296(7) 0.5145(4) 0.093(4) Uani 1 1 d . . .
C31 C 0.7804(4) 0.4464(4) 0.3205(3) 0.039(2) Uani 1 1 d D . .
C32 C 0.8494(5) 0.4190(4) 0.2837(4) 0.065(3) Uani 1 1 d DU . .
H32A H 0.8748 0.4147 0.3118 0.078 Uiso 1 1 calc R . .
C33 C 0.8756(14) 0.3545(7) 0.2790(11) 0.33(2) Uani 1 1 d D . .
C34 C 0.5742(4) 0.5913(4) 0.2368(3) 0.0342(18) Uani 1 1 d U . .
C35 C 0.5757(6) 0.6112(6) 0.1758(4) 0.088(4) Uani 1 1 d U . .
H35A H 0.5958 0.5668 0.1690 0.106 Uiso 1 1 calc R . .
C36 C 0.5171(8) 0.6170(8) 0.1584(7) 0.160(6) Uani 1 1 d U . .
H36A H 0.5252 0.6285 0.1190 0.240 Uiso 1 1 calc R . .
H36B H 0.4810 0.6502 0.1740 0.240 Uiso 1 1 calc R . .
H36C H 0.5043 0.5765 0.1699 0.240 Uiso 1 1 calc R . .
C37 C 0.6688(5) 0.4534(5) -0.0763(4) 0.067(3) Uani 1 1 d . . .
H37A H 0.6370 0.4927 -0.0833 0.080 Uiso 1 1 calc R . .
C38 C 0.5915(5) -0.2045(5) 0.1890(3) 0.054(3) Uani 1 1 d . . .
H38A H 0.5584 -0.2252 0.2112 0.065 Uiso 1 1 calc R . .
C39 C 1.0137(6) 0.0841(5) 0.3735(4) 0.065(3) Uani 1 1 d . . .
H39A H 1.0145 0.0938 0.4065 0.078 Uiso 1 1 calc R . .
C40 C 0.8054(5) 0.1933(4) 0.3056(4) 0.055(3) Uani 1 1 d . . .
H40A H 0.7800 0.2289 0.2852 0.066 Uiso 1 1 calc R . .
C41 C 0.7330(5) 0.0212(4) 0.4711(4) 0.067(3) Uani 1 1 d . . .
H41A H 0.7555 -0.0218 0.4686 0.080 Uiso 1 1 calc R . .
C42 C 0.8469(5) 0.5153(5) 0.7124(4) 0.063(3) Uani 1 1 d . . .
H42A H 0.8762 0.5175 0.7330 0.076 Uiso 1 1 calc R . .
C43 C 0.8316(5) 0.6392(5) 0.1432(4) 0.054(3) Uani 1 1 d . . .
H43A H 0.8617 0.6578 0.1144 0.065 Uiso 1 1 calc R . .
C44 C 0.7068(5) 0.3540(5) 0.7977(3) 0.054(3) Uani 1 1 d . . .
H44A H 0.6689 0.3372 0.8140 0.065 Uiso 1 1 calc R . .
C30A C 0.8510(15) 0.6342(14) 0.4613(11) 0.124(13) Uiso 0.53(3) 1 d P A 1
H30A H 0.8869 0.6527 0.4616 0.186 Uiso 0.53(3) 1 calc PR A 1
H30B H 0.8256 0.6612 0.4343 0.186 Uiso 0.53(3) 1 calc PR A 1
H30C H 0.8704 0.5916 0.4523 0.186 Uiso 0.53(3) 1 calc PR A 1
C30B C 0.8000(17) 0.6864(16) 0.4789(13) 0.116(14) Uiso 0.47(3) 1 d P A 2
H30D H 0.8383 0.7038 0.4751 0.174 Uiso 0.47(3) 1 calc PR A 2
H30E H 0.7586 0.7164 0.4924 0.174 Uiso 0.47(3) 1 calc PR A 2
H30F H 0.7985 0.6796 0.4438 0.174 Uiso 0.47(3) 1 calc PR A 2
O5D O 0.8514(4) 0.4744(4) 0.5933(3) 0.093(2) Uani 1 1 d U . .

loop_
_atom_site_aniso_label
_atom_site_aniso_U_11
_atom_site_aniso_U_22
_atom_site_aniso_U_33
_atom_site_aniso_U_23
_atom_site_aniso_U_13
_atom_site_aniso_U_12
Gd1 0.0290(2) 0.0255(2) 0.01987(18) -0.00242(15) -0.00281(17) -0.00209(16)
Gd2 0.0282(2) 0.0271(2) 0.01928(18) -0.00147(15) -0.00011(17) -0.00780(17)
Gd3 0.0322(2) 0.0304(2) 0.01772(18) -0.00615(15) -0.00210(17) -0.00641(17)
Gd4 0.0302(2) 0.02401(19) 0.02115(19) -0.00398(15) -0.00046(17) -0.00404(16)
Gd5 0.0319(2) 0.0283(2) 0.02042(19) -0.00227(15) -0.00610(17) -0.00869(17)
Gd6 0.0288(2) 0.0263(2) 0.01871(18) -0.00167(15) 0.00027(17) -0.00785(16)
Cu1 0.0320(6) 0.0242(5) 0.0203(4) -0.0007(4) -0.0035(4) -0.0060(4)
Cu2 0.0307(6) 0.0303(5) 0.0190(4) -0.0016(4) -0.0045(4) -0.0066(4)
Cu3 0.0304(6) 0.0265(5) 0.0220(5) -0.0041(4) -0.0044(4) -0.0059(4)
Cu4 0.0305(6) 0.0268(5) 0.0213(5) -0.0053(4) -0.0010(4) -0.0050(4)
Cu5 0.0392(6) 0.0289(5) 0.0373(6) 0.0033(4) -0.0077(5) -0.0007(5)
Cu6 0.0537(7) 0.0372(6) 0.0357(6) -0.0125(5) -0.0095(5) 0.0109(5)
Cu7 0.0276(6) 0.0288(5) 0.0208(4) -0.0047(4) -0.0021(4) -0.0057(4)
Cu8 0.0522(7) 0.0600(7) 0.0357(6) -0.0199(5) -0.0185(6) 0.0029(6)
Cu9 0.0511(7) 0.0591(7) 0.0222(5) -0.0153(5) -0.0007(5) -0.0148(6)
Cu10 0.0438(7) 0.0462(6) 0.0287(5) -0.0063(4) 0.0004(5) -0.0228(5)
Cu11 0.0310(6) 0.0419(6) 0.0442(6) -0.0047(5) 0.0038(5) -0.0120(5)
Cu12 0.0322(6) 0.0285(5) 0.0177(4) -0.0024(4) -0.0003(4) -0.0070(4)
Cu13 0.0330(6) 0.0233(5) 0.0219(5) -0.0006(4) -0.0027(4) -0.0074(4)
Cu14 0.0341(6) 0.0276(5) 0.0188(4) -0.0031(4) -0.0032(4) -0.0070(4)
Cu15 0.0321(6) 0.0268(5) 0.0202(4) -0.0053(4) -0.0014(4) -0.0088(4)
Cu16 0.0294(6) 0.0252(5) 0.0233(5) -0.0041(4) -0.0029(4) -0.0075(4)
Cu17 0.0458(7) 0.0487(6) 0.0211(5) -0.0014(4) -0.0009(5) -0.0208(5)
Cu18 0.0386(7) 0.0410(6) 0.0324(5) 0.0000(4) 0.0091(5) -0.0064(5)
Cu19 0.0278(6) 0.0280(5) 0.0189(4) -0.0057(4) 0.0006(4) -0.0054(4)
Cu20 0.0577(8) 0.0542(7) 0.0393(6) 0.0089(5) -0.0216(6) -0.0327(6)
Cu21 0.0405(7) 0.0424(6) 0.0363(6) -0.0016(5) -0.0180(5) -0.0107(5)
Cu22 0.0550(7) 0.0250(5) 0.0308(5) -0.0027(4) 0.0060(5) -0.0019(5)
Cu23 0.0530(7) 0.0295(5) 0.0355(6) -0.0132(4) -0.0049(5) -0.0008(5)
Cu24 0.0301(6) 0.0282(5) 0.0204(4) -0.0020(4) -0.0039(4) -0.0058(4)
O1T 0.035(3) 0.032(3) 0.026(3) -0.003(2) -0.005(3) 0.000(2)
O1W 0.040(4) 0.046(3) 0.027(3) -0.007(2) -0.011(3) -0.003(3)
O1 0.055(4) 0.038(3) 0.027(3) -0.012(2) -0.012(3) 0.005(3)
O1D 0.086(5) 0.070(4) 0.075(4) -0.027(4) -0.016(4) -0.006(4)
O2 0.047(4) 0.030(3) 0.031(3) -0.007(2) -0.014(3) 0.005(3)
O2T 0.035(3) 0.036(3) 0.022(3) -0.003(2) -0.001(2) -0.011(2)
O2W 0.042(4) 0.042(3) 0.045(3) -0.001(3) 0.001(3) -0.007(3)
O2D 0.071(5) 0.064(4) 0.049(4) 0.004(3) -0.020(4) -0.012(4)
O3 0.027(3) 0.030(3) 0.032(3) -0.004(2) -0.003(3) -0.002(2)
O3T 0.031(3) 0.050(3) 0.022(3) -0.019(2) 0.000(2) -0.001(3)
O3W 0.035(3) 0.058(4) 0.027(3) -0.016(3) 0.007(3) -0.009(3)
O4 0.035(3) 0.036(3) 0.036(3) 0.004(2) -0.001(3) -0.008(2)
O4T 0.045(4) 0.029(3) 0.026(3) -0.006(2) 0.003(3) -0.006(2)
O4W 0.053(4) 0.023(3) 0.034(3) 0.005(2) -0.006(3) -0.004(3)
O4D 0.071(5) 0.061(4) 0.057(4) -0.009(3) -0.003(4) -0.028(4)
O5T 0.041(3) 0.031(3) 0.034(3) 0.003(2) -0.015(3) -0.019(2)
O5W 0.051(4) 0.043(3) 0.030(3) -0.006(2) -0.011(3) -0.004(3)
O5 0.036(4) 0.035(3) 0.046(3) 0.000(3) 0.000(3) -0.004(3)
O6T 0.030(3) 0.038(3) 0.023(3) -0.002(2) 0.003(2) -0.014(2)
O6 0.031(3) 0.033(3) 0.038(3) 0.002(2) -0.002(3) -0.008(3)
O6W 0.044(4) 0.067(4) 0.034(3) -0.017(3) 0.002(3) -0.020(3)
O6D 0.066(5) 0.062(4) 0.059(4) -0.018(3) -0.007(4) -0.008(3)
O7T 0.045(3) 0.019(2) 0.026(3) 0.000(2) -0.007(3) -0.010(2)
O7 0.037(3) 0.044(3) 0.024(3) -0.011(2) 0.002(3) -0.020(3)
O7W 0.044(4) 0.039(3) 0.036(3) -0.008(3) 0.004(3) 0.000(3)
O8T 0.031(3) 0.032(3) 0.017(2) -0.008(2) 0.004(2) -0.010(2)
O8 0.048(4) 0.055(4) 0.019(3) -0.007(3) 0.004(3) -0.020(3)
O8W 0.039(4) 0.050(4) 0.046(3) -0.012(3) -0.011(3) -0.002(3)
O9T 0.043(3) 0.018(2) 0.020(3) 0.004(2) -0.009(2) -0.005(2)
O9 0.053(4) 0.055(4) 0.026(3) -0.008(3) 0.000(3) -0.018(3)
O9W 0.046(4) 0.045(3) 0.021(3) 0.003(2) -0.003(3) -0.015(3)
O10T 0.038(3) 0.029(3) 0.017(2) -0.004(2) -0.002(2) -0.009(2)
O10 0.048(4) 0.052(4) 0.022(3) -0.016(3) -0.002(3) -0.015(3)
O10W 0.057(4) 0.039(3) 0.042(3) -0.018(3) -0.014(3) -0.007(3)
O11T 0.030(3) 0.037(3) 0.018(2) -0.003(2) 0.001(2) -0.003(2)
O11 0.044(4) 0.038(3) 0.035(3) -0.008(2) -0.013(3) -0.005(3)
O11W 0.046(4) 0.052(3) 0.024(3) -0.001(2) -0.003(3) -0.022(3)
O12T 0.028(3) 0.032(3) 0.025(3) -0.003(2) -0.005(2) -0.003(2)
O12W 0.043(3) 0.032(3) 0.025(3) 0.000(2) 0.001(3) -0.014(3)
O12 0.043(4) 0.043(3) 0.041(3) -0.019(3) -0.012(3) 0.004(3)
O13 0.036(3) 0.025(3) 0.030(3) -0.006(2) 0.001(2) 0.002(2)
O13T 0.038(3) 0.024(3) 0.018(2) -0.004(2) 0.000(2) -0.003(2)
O13W 0.084(6) 0.083(5) 0.092(6) -0.024(4) 0.015(5) -0.017(4)
O14T 0.032(3) 0.034(3) 0.024(3) -0.009(2) 0.000(2) -0.009(2)
O14 0.038(4) 0.031(3) 0.034(3) -0.006(2) 0.007(3) -0.003(3)
O14W 0.051(4) 0.083(5) 0.065(4) -0.024(4) 0.013(4) -0.026(4)
O15T 0.024(3) 0.025(3) 0.026(3) -0.004(2) -0.004(2) -0.003(2)
O15 0.032(3) 0.033(3) 0.033(3) -0.010(2) -0.002(3) -0.002(2)
O15W 0.118(8) 0.149(8) 0.128(8) -0.004(6) -0.038(7) -0.053(7)
O16T 0.037(3) 0.023(3) 0.018(2) 0.005(2) -0.004(2) -0.015(2)
O16 0.054(4) 0.039(3) 0.038(3) -0.013(3) -0.020(3) -0.002(2)
O16W 0.122(7) 0.084(6) 0.103(6) -0.003(5) -0.032(6) -0.019(5)
O17T 0.044(3) 0.025(3) 0.018(2) -0.003(2) 0.000(2) -0.014(2)
O17 0.038(3) 0.044(3) 0.045(3) -0.014(2) -0.014(3) -0.002(3)
O17W 0.107(7) 0.096(6) 0.170(9) -0.051(6) -0.002(6) -0.044(5)
O18T 0.032(3) 0.029(3) 0.024(3) -0.001(2) -0.004(2) -0.010(2)
O18 0.042(4) 0.036(3) 0.035(3) -0.006(2) -0.012(3) -0.002(2)
O18W 0.046(4) 0.134(6) 0.052(4) -0.011(4) 0.004(4) -0.030(4)
O19 0.042(4) 0.055(4) 0.031(3) 0.000(3) -0.011(3) -0.019(3)
O19T 0.031(3) 0.032(3) 0.023(3) -0.011(2) 0.006(2) -0.015(2)
O20T 0.028(3) 0.025(3) 0.020(2) -0.005(2) -0.001(2) -0.003(2)
O20 0.051(4) 0.055(4) 0.030(3) -0.001(3) -0.009(3) -0.024(3)
O21T 0.029(3) 0.022(2) 0.018(2) 0.001(2) -0.001(2) -0.005(2)
O21 0.045(4) 0.037(3) 0.040(3) -0.005(3) 0.014(3) -0.011(3)
O22T 0.032(3) 0.028(3) 0.022(3) 0.003(2) -0.004(2) -0.011(2)
O22 0.043(4) 0.030(3) 0.029(3) 0.003(2) 0.007(3) 0.000(3)
O23 0.028(3) 0.040(3) 0.019(3) 0.001(2) -0.001(2) -0.017(2)
O23T 0.034(3) 0.025(3) 0.021(2) -0.003(2) -0.004(2) -0.010(2)
O24T 0.030(3) 0.026(3) 0.021(2) -0.011(2) 0.007(2) -0.007(2)
O24 0.050(4) 0.047(3) 0.026(3) 0.003(2) -0.008(3) -0.029(3)
O25T 0.014(3) 0.029(3) 0.021(2) -0.004(2) -0.001(2) -0.002(2)
O25 0.073(5) 0.060(4) 0.037(4) -0.013(3) -0.014(4) 0.027(3)
O26T 0.025(3) 0.021(2) 0.022(2) 0.000(2) 0.001(2) -0.003(2)
O26 0.062(5) 0.042(3) 0.048(4) -0.001(3) -0.018(4) 0.007(3)
O27T 0.029(3) 0.036(3) 0.016(2) -0.004(2) -0.004(2) -0.006(2)
O27 0.039(4) 0.046(4) 0.049(4) -0.004(3) 0.011(3) -0.019(3)
O28 0.054(4) 0.056(4) 0.052(4) -0.017(3) 0.010(3) -0.029(3)
O28T 0.035(3) 0.028(3) 0.023(3) -0.009(2) -0.001(2) -0.005(2)
O29 0.062(5) 0.092(5) 0.027(3) -0.024(3) -0.006(3) -0.014(4)
O29T 0.028(3) 0.033(3) 0.024(3) -0.002(2) -0.003(2) -0.005(2)
O30 0.070(5) 0.093(5) 0.047(4) -0.037(4) -0.018(4) 0.007(4)
O30T 0.032(3) 0.030(3) 0.013(2) -0.006(2) -0.003(2) 0.002(2)
O31 0.071(5) 0.102(5) 0.051(4) -0.013(4) 0.012(4) -0.010(4)
O32 0.064(5) 0.072(4) 0.026(3) -0.013(3) 0.002(3) 0.000(4)
O33 0.074(5) 0.038(3) 0.042(4) -0.015(3) 0.000(3) -0.002(3)
O34 0.077(5) 0.033(3) 0.047(4) -0.014(3) 0.010(4) 0.004(3)
O35 0.054(4) 0.051(4) 0.049(4) 0.011(3) -0.027(3) -0.029(3)
O36 0.094(5) 0.072(5) 0.057(4) 0.012(4) -0.045(4) -0.051(4)
O37 0.041(4) 0.054(4) 0.045(4) 0.005(3) 0.006(3) -0.013(3)
O38 0.047(4) 0.075(4) 0.036(3) 0.008(3) 0.001(3) -0.037(3)
O39 0.041(4) 0.045(3) 0.046(3) 0.007(3) -0.016(3) -0.003(3)
O40 0.056(4) 0.051(4) 0.048(4) 0.007(3) -0.024(3) -0.001(3)
N1 0.076(6) 0.044(4) 0.054(5) -0.022(4) -0.019(5) 0.020(4)
N2 0.063(5) 0.024(3) 0.034(4) 0.009(3) -0.014(4) -0.002(3)
N3 0.042(5) 0.051(5) 0.083(6) -0.011(4) 0.012(4) -0.011(4)
N4 0.065(5) 0.053(5) 0.042(4) -0.002(3) -0.006(4) -0.039(4)
N5 0.061(5) 0.075(5) 0.019(3) -0.022(4) 0.005(4) -0.009(4)
N6 0.073(6) 0.120(8) 0.065(6) -0.048(5) -0.044(5) 0.016(5)
N7 0.091(6) 0.037(4) 0.039(4) -0.003(3) 0.009(4) -0.019(4)
N8 0.066(6) 0.052(5) 0.046(4) -0.029(4) -0.005(4) -0.004(4)
N9 0.046(5) 0.054(5) 0.047(4) 0.006(4) -0.026(4) -0.012(4)
N10 0.086(7) 0.114(7) 0.047(5) 0.013(5) -0.026(5) -0.072(6)
N11 0.047(5) 0.058(5) 0.044(4) 0.008(4) 0.016(4) -0.004(4)
N12 0.057(5) 0.057(5) 0.023(3) -0.003(3) -0.002(4) -0.028(4)
C1 0.050(6) 0.035(5) 0.027(4) -0.009(4) -0.011(4) 0.004(4)
C2 0.154(12) 0.070(8) 0.081(8) -0.047(6) -0.069(9) 0.043(7)
C3 0.203(19) 0.124(13) 0.28(2) -0.127(15) -0.147(17) 0.046(12)
C4 0.036(4) 0.029(4) 0.025(4) 0.005(3) -0.004(4) -0.012(3)
C5 0.061(8) 0.060(7) 0.136(11) 0.045(7) -0.035(8) -0.003(6)
C6 0.128(9) 0.127(9) 0.149(9) 0.023(7) -0.011(8) -0.019(7)
C7 0.024(5) 0.035(5) 0.040(5) -0.004(4) -0.002(4) -0.005(4)
C8 0.046(6) 0.072(5) 0.085(6) 0.006(5) 0.002(5) -0.027(5)
C9 0.082(13) 0.115(12) 0.56(4) 0.12(2) 0.07(2) 0.015(10)
C10 0.037(5) 0.050(5) 0.028(5) -0.003(4) -0.002(4) -0.013(4)
C11 0.089(9) 0.110(9) 0.049(6) -0.007(5) -0.006(6) -0.076(7)
C12 0.232(12) 0.206(11) 0.162(10) -0.117(8) -0.009(8) -0.068(8)
C13 0.038(5) 0.051(5) 0.025(4) -0.020(4) 0.005(4) -0.008(3)
C14 0.091(7) 0.137(8) 0.048(5) -0.039(6) 0.007(5) -0.060(6)
C15 0.165(9) 0.146(9) 0.092(8) -0.038(7) 0.011(7) -0.087(8)
C16 0.043(6) 0.052(6) 0.041(5) -0.018(4) -0.016(5) -0.001(5)
C17 0.075(8) 0.110(7) 0.068(7) -0.043(7) -0.032(6) -0.006(6)
C18 0.191(10) 0.135(8) 0.168(10) -0.042(7) -0.089(8) 0.041(7)
C19 0.040(4) 0.028(4) 0.028(4) -0.008(3) 0.001(3) -0.007(4)
C20 0.103(10) 0.043(6) 0.074(7) 0.001(5) 0.048(7) -0.005(6)
C21 0.24(2) 0.070(9) 0.105(11) 0.035(8) 0.068(13) 0.001(11)
C22 0.056(6) 0.026(4) 0.020(4) 0.000(3) -0.007(4) -0.010(3)
C23 0.125(10) 0.037(5) 0.085(8) -0.037(5) -0.034(7) 0.034(6)
C24 0.193(10) 0.171(10) 0.157(9) -0.079(7) -0.094(7) -0.011(8)
C25 0.032(5) 0.038(3) 0.025(4) -0.003(3) 0.006(3) -0.019(3)
C26 0.082(8) 0.065(6) 0.069(7) -0.007(5) -0.055(6) -0.014(5)
C27 0.167(10) 0.149(9) 0.181(10) -0.084(8) -0.029(8) 0.020(7)
C28 0.032(5) 0.042(5) 0.041(5) -0.004(4) -0.012(4) -0.012(4)
C29 0.102(10) 0.167(13) 0.030(6) 0.020(7) -0.012(6) -0.096(9)
C31 0.040(6) 0.038(5) 0.030(4) -0.006(4) 0.006(4) -0.006(4)
C32 0.058(6) 0.050(5) 0.063(5) -0.009(4) 0.017(5) -0.005(5)
C33 0.34(3) 0.080(13) 0.39(4) -0.032(17) 0.23(3) -0.070(17)
C34 0.038(5) 0.044(5) 0.024(4) -0.011(4) 0.002(3) -0.018(4)
C35 0.113(9) 0.149(11) 0.023(5) 0.000(6) -0.005(6) -0.083(9)
C36 0.130(9) 0.212(11) 0.156(10) 0.000(8) -0.074(7) -0.057(8)
C37 0.053(7) 0.057(6) 0.063(7) -0.017(6) -0.007(6) 0.025(5)
C38 0.063(7) 0.065(7) 0.036(5) -0.003(5) 0.007(5) -0.037(6)
C39 0.082(9) 0.081(8) 0.043(6) -0.029(5) -0.031(7) -0.008(7)
C40 0.059(7) 0.051(6) 0.041(6) -0.007(5) -0.003(5) -0.002(5)
C41 0.091(9) 0.037(5) 0.053(6) -0.010(5) 0.009(6) -0.005(5)
C42 0.068(8) 0.080(8) 0.050(6) 0.014(6) -0.036(6) -0.030(6)
C43 0.041(7) 0.074(7) 0.039(6) 0.004(5) 0.009(5) -0.029(5)
C44 0.061(7) 0.069(7) 0.025(5) 0.010(5) -0.009(5) -0.021(6)
O5D 0.091(5) 0.100(5) 0.077(5) -0.005(4) 0.004(4) -0.037(4)

loop_
_atom_type_symbol
_atom_type_description
_atom_type_scat_dispersion_real
_atom_type_scat_dispersion_imag
_atom_type_scat_source
C C 0.0033 0.0016 'International Tables Vol C Tables 4.2.6.8 and 6.1.1.4'
H H 0.0000 0.0000 'International Tables Vol C Tables 4.2.6.8 and 6.1.1.4'
N N 0.0061 0.0033 'International Tables Vol C Tables 4.2.6.8 and 6.1.1.4'
O O 0.0106 0.0060 'International Tables Vol C Tables 4.2.6.8 and 6.1.1.4'
Cu Cu 0.3201 1.2651 'International Tables Vol C Tables 4.2.6.8 and 6.1.1.4'
Gd Gd -0.1653 3.9035 'International Tables Vol C Tables 4.2.6.8 and 6.1.1.4'
Cl Cl 0.1484 0.1585 'International Tables Vol C Tables 4.2.6.8 and 6.1.1.4'

loop_
_geom_angle_atom_site_label_1
_geom_angle_atom_site_label_2
_geom_angle_atom_site_label_3
_geom_angle
_geom_angle_site_symmetry_1
_geom_angle_site_symmetry_3
O11T Gd1 O1T 120.63(16) . .
O11T Gd1 O2W 136.96(16) . .
O1T Gd1 O2W 72.93(17) . .
O11T Gd1 O7T 66.07(16) . .
O1T Gd1 O7T 130.20(15) . .
O2W Gd1 O7T 74.74(17) . .
O11T Gd1 O14T 66.94(15) . .
O1T Gd1 O14T 130.43(15) . .
O2W Gd1 O14T 138.68(17) . .
O7T Gd1 O14T 98.62(15) . .
O11T Gd1 O1W 137.29(16) . .
O1T Gd1 O1W 72.51(15) . .
O2W Gd1 O1W 84.85(18) . .
O7T Gd1 O1W 139.88(16) . .
O14T Gd1 O1W 74.52(16) . .
O11T Gd1 O10T 103.33(16) . .
O1T Gd1 O10T 136.04(16) . .
O2W Gd1 O10T 74.50(16) . .
O7T Gd1 O10T 65.57(14) . .
O14T Gd1 O10T 66.01(15) . .
O1W Gd1 O10T 75.92(15) . .
O11T Gd1 O3 73.47(15) . .
O1T Gd1 O3 64.74(16) . .
O2W Gd1 O3 137.41(16) . .
O7T Gd1 O3 138.39(16) . .
O14T Gd1 O3 73.22(15) . .
O1W Gd1 O3 78.52(16) . .
O10T Gd1 O3 136.20(14) . .
O11T Gd1 O2 73.36(16) . .
O1T Gd1 O2 64.19(15) . .
O2W Gd1 O2 79.14(18) . .
O7T Gd1 O2 73.32(15) . .
O14T Gd1 O2 139.05(16) . .
O1W Gd1 O2 136.51(15) . .
O10T Gd1 O2 135.53(15) . .
O3 Gd1 O2 86.52(16) . .
O11T Gd1 Cu2 32.82(11) . .
O1T Gd1 Cu2 129.72(11) . .
O2W Gd1 Cu2 105.36(13) . .
O7T Gd1 Cu2 33.64(12) . .
O14T Gd1 Cu2 84.80(11) . .
O1W Gd1 Cu2 157.18(11) . .
O10T Gd1 Cu2 87.04(11) . .
O3 Gd1 Cu2 104.93(11) . .
O2 Gd1 Cu2 66.20(11) . .
O11T Gd1 Cu7 33.58(10) . .
O1T Gd1 Cu7 130.08(12) . .
O2W Gd1 Cu7 156.56(12) . .
O7T Gd1 Cu7 84.51(12) . .
O14T Gd1 Cu7 33.77(11) . .
O1W Gd1 Cu7 105.07(12) . .
O10T Gd1 Cu7 87.18(11) . .
O3 Gd1 Cu7 65.99(11) . .
O2 Gd1 Cu7 105.50(12) . .
Cu2 Gd1 Cu7 58.30(2) . .
O11T Gd1 Cu4 85.79(11) . .
O1T Gd1 Cu4 142.85(11) . .
O2W Gd1 Cu4 106.66(12) . .
O7T Gd1 Cu4 82.64(10) . .
O14T Gd1 Cu4 32.75(11) . .
O1W Gd1 Cu4 70.49(11) . .
O10T Gd1 Cu4 33.34(11) . .
O3 Gd1 Cu4 104.17(10) . .
O2 Gd1 Cu4 152.95(11) . .
Cu2 Gd1 Cu4 86.92(2) . .
Cu7 Gd1 Cu4 59.07(2) . .
O8T Gd2 O27T 67.52(15) . 2_755
O8T Gd2 O4W 138.72(15) . .
O27T Gd2 O4W 74.47(16) 2_755 .
O8T Gd2 O3W 138.10(16) . .
O27T Gd2 O3W 137.52(16) 2_755 .
O4W Gd2 O3W 81.88(17) . .
O8T Gd2 O15T 66.70(14) . .
O27T Gd2 O15T 99.58(15) 2_755 .
O4W Gd2 O15T 137.39(16) . .
O3W Gd2 O15T 74.91(16) . .
O8T Gd2 O2T 120.00(15) . .
O27T Gd2 O2T 130.17(15) 2_755 .
O4W Gd2 O2T 74.03(17) . .
O3W Gd2 O2T 73.17(16) . .
O15T Gd2 O2T 129.52(15) . .
O8T Gd2 O26T 102.64(15) . 2_755
O27T Gd2 O26T 65.70(14) 2_755 2_755
O4W Gd2 O26T 74.69(16) . 2_755
O3W Gd2 O26T 74.34(16) . 2_755
O15T Gd2 O26T 64.93(14) . 2_755
O2T Gd2 O26T 137.34(15) . 2_755
O8T Gd2 O7 74.15(15) . .
O27T Gd2 O7 73.78(15) 2_755 .
O4W Gd2 O7 80.46(17) . .
O3W Gd2 O7 136.37(17) . .
O15T Gd2 O7 139.50(15) . .
O2T Gd2 O7 63.70(15) . .
O26T Gd2 O7 136.67(15) 2_755 .
O8T Gd2 O6 74.34(15) . .
O27T Gd2 O6 140.86(15) 2_755 .
O4W Gd2 O6 137.18(17) . .
O3W Gd2 O6 78.61(16) . .
O15T Gd2 O6 72.16(15) . .
O2T Gd2 O6 63.96(16) . .
O26T Gd2 O6 133.70(15) 2_755 .
O7 Gd2 O6 88.01(16) . .
O8T Gd2 Cu12 33.72(11) . .
O27T Gd2 Cu12 34.09(10) 2_755 .
O4W Gd2 Cu12 106.11(12) . .
O3W Gd2 Cu12 156.37(13) . .
O15T Gd2 Cu12 84.87(10) . .
O2T Gd2 Cu12 130.20(10) . .
O26T Gd2 Cu12 86.20(10) 2_755 .
O7 Gd2 Cu12 67.25(11) . .
O6 Gd2 Cu12 106.97(11) . .
O8T Gd2 Cu1 33.23(10) . .
O27T Gd2 Cu1 86.23(11) 2_755 .
O4W Gd2 Cu1 157.38(13) . .
O3W Gd2 Cu1 105.84(13) . .
O15T Gd2 Cu1 34.00(10) . .
O2T Gd2 Cu1 128.41(11) . .
O26T Gd2 Cu1 86.78(10) 2_755 .
O7 Gd2 Cu1 105.70(11) . .
O6 Gd2 Cu1 65.39(11) . .
Cu12 Gd2 Cu1 58.92(2) . .
O8T Gd2 Cu7 85.76(11) . 2_755
O27T Gd2 Cu7 32.74(10) 2_755 2_755
O4W Gd2 Cu7 69.83(13) . 2_755
O3W Gd2 Cu7 105.86(12) . 2_755
O15T Gd2 Cu7 82.71(11) . 2_755
O2T Gd2 Cu7 143.53(11) . 2_755
O26T Gd2 Cu7 33.04(10) 2_755 2_755
O7 Gd2 Cu7 104.85(11) . 2_755
O6 Gd2 Cu7 152.51(11) . 2_755
Cu12 Gd2 Cu7 58.68(2) . 2_755
Cu1 Gd2 Cu7 87.56(2) . 2_755
O25T Gd3 O5W 137.31(17) 2_755 .
O25T Gd3 O9T 66.54(14) 2_755 .
O5W Gd3 O9T 74.43(16) . .
O25T Gd3 O3T 120.96(15) 2_755 .
O5W Gd3 O3T 72.59(16) . .
O9T Gd3 O3T 129.60(16) . .
O25T Gd3 O6W 138.70(16) 2_755 .
O5W Gd3 O6W 82.74(18) . .
O9T Gd3 O6W 137.57(16) . .
O3T Gd3 O6W 73.35(17) . .
O25T Gd3 O13T 66.44(15) 2_755 2_755
O5W Gd3 O13T 139.29(16) . 2_755
O9T Gd3 O13T 99.56(15) . 2_755
O3T Gd3 O13T 130.08(16) . 2_755
O6W Gd3 O13T 75.31(16) . 2_755
O25T Gd3 O12T 101.81(14) 2_755 .
O5W Gd3 O12T 75.64(15) . .
O9T Gd3 O12T 65.11(15) . .
O3T Gd3 O12T 137.23(16) . .
O6W Gd3 O12T 74.90(17) . .
O13T Gd3 O12T 65.81(14) 2_755 .
O25T Gd3 O11 73.66(15) 2_755 .
O5W Gd3 O11 136.84(16) . .
O9T Gd3 O11 138.78(15) . .
O3T Gd3 O11 64.50(15) . .
O6W Gd3 O11 81.00(18) . .
O13T Gd3 O11 73.02(15) 2_755 .
O12T Gd3 O11 136.20(16) . .
O25T Gd3 O10 72.86(15) 2_755 .
O5W Gd3 O10 80.35(17) . .
O9T Gd3 O10 73.65(15) . .
O3T Gd3 O10 64.13(16) . .
O6W Gd3 O10 137.20(16) . .
O13T Gd3 O10 137.65(15) 2_755 .
O12T Gd3 O10 136.37(16) . .
O11 Gd3 O10 85.08(17) . .
O25T Gd3 Cu3 33.32(10) 2_755 .
O5W Gd3 Cu3 105.00(13) . .
O9T Gd3 Cu3 33.74(10) . .
O3T Gd3 Cu3 129.09(12) . .
O6W Gd3 Cu3 157.43(12) . .
O13T Gd3 Cu3 85.67(11) 2_755 .
O12T Gd3 Cu3 86.36(11) . .
O11 Gd3 Cu3 105.25(12) . .
O10 Gd3 Cu3 65.38(11) . .
O25T Gd3 Cu4 33.29(10) 2_755 2_755
O5W Gd3 Cu4 157.05(12) . 2_755
O9T Gd3 Cu4 85.29(10) . 2_755
O3T Gd3 Cu4 129.94(11) . 2_755
O6W Gd3 Cu4 106.31(12) . 2_755
O13T Gd3 Cu4 33.54(11) 2_755 2_755
O12T Gd3 Cu4 86.25(10) . 2_755
O11 Gd3 Cu4 66.07(11) . 2_755
O10 Gd3 Cu4 104.45(11) . 2_755
Cu3 Gd3 Cu4 59.15(2) . 2_755
O25T Gd3 Cu12 84.81(10) 2_755 2_755
O5W Gd3 Cu12 107.38(12) . 2_755
O9T Gd3 Cu12 82.95(11) . 2_755
O3T Gd3 Cu12 143.24(12) . 2_755
O6W Gd3 Cu12 70.28(12) . 2_755
O13T Gd3 Cu12 32.80(10) 2_755 2_755
O12T Gd3 Cu12 33.11(10) . 2_755
O11 Gd3 Cu12 104.17(12) . 2_755
O10 Gd3 Cu12 152.51(11) . 2_755
Cu3 Gd3 Cu12 87.15(2) . 2_755
Cu4 Gd3 Cu12 58.56(2) 2_755 2_755
O30T Gd4 O4T 121.09(16) 2_666 .
O30T Gd4 O7W 138.72(16) 2_666 .
O4T Gd4 O7W 72.95(16) . .
O30T Gd4 O19T 67.30(15) 2_666 .
O4T Gd4 O19T 129.37(15) . .
O7W Gd4 O19T 137.27(17) . .
O30T Gd4 O18T 101.66(15) 2_666 .
O4T Gd4 O18T 137.25(17) . .
O7W Gd4 O18T 74.66(16) . .
O19T Gd4 O18T 65.50(15) . .
O30T Gd4 O20T 67.02(15) 2_666 .
O4T Gd4 O20T 128.78(14) . .
O7W Gd4 O20T 74.57(16) . .
O19T Gd4 O20T 101.22(14) . .
O18T Gd4 O20T 65.68(15) . .
O30T Gd4 O8W 138.23(16) 2_666 .
O4T Gd4 O8W 73.18(17) . .
O7W Gd4 O8W 81.62(18) . .
O19T Gd4 O8W 74.06(16) . .
O18T Gd4 O8W 75.17(16) . .
O20T Gd4 O8W 138.17(17) . .
O30T Gd4 O13 73.40(15) 2_666 .
O4T Gd4 O13 64.94(15) . .
O7W Gd4 O13 137.41(15) . .
O19T Gd4 O13 72.46(15) . .
O18T Gd4 O13 135.67(15) . .
O20T Gd4 O13 138.86(16) . .
O8W Gd4 O13 80.53(17) . .
O30T Gd4 O15 74.69(15) 2_666 .
O4T Gd4 O15 64.49(16) . .
O7W Gd4 O15 79.38(17) . .
O19T Gd4 O15 140.76(16) . .
O18T Gd4 O15 134.21(15) . .
O20T Gd4 O15 71.42(15) . .
O8W Gd4 O15 137.01(16) . .
O13 Gd4 O15 88.03(16) . .
O30T Gd4 Cu19 33.37(10) 2_666 2_666
O4T Gd4 Cu19 129.71(12) . 2_666
O7W Gd4 Cu19 157.19(12) . 2_666
O19T Gd4 Cu19 34.35(11) . 2_666
O18T Gd4 Cu19 86.24(11) . 2_666
O20T Gd4 Cu19 86.36(10) . 2_666
O8W Gd4 Cu19 105.76(12) . 2_666
O13 Gd4 Cu19 65.38(10) . 2_666
O15 Gd4 Cu19 106.63(11) . 2_666
O30T Gd4 Cu24 33.54(10) 2_666 .
O4T Gd4 Cu24 129.35(12) . .
O7W Gd4 Cu24 106.00(12) . .
O19T Gd4 Cu24 86.65(11) . .
O18T Gd4 Cu24 86.12(11) . .
O20T Gd4 Cu24 33.88(11) . .
O8W Gd4 Cu24 157.31(12) . .
O13 Gd4 Cu24 105.29(11) . .
O15 Gd4 Cu24 65.65(11) . .
Cu19 Gd4 Cu24 59.50(2) 2_666 .
O30T Gd4 Cu15 85.23(10) 2_666 .
O4T Gd4 Cu15 142.33(12) . .
O7W Gd4 Cu15 106.07(12) . .
O19T Gd4 Cu15 32.37(11) . .
O18T Gd4 Cu15 33.25(10) . .
O20T Gd4 Cu15 84.55(10) . .
O8W Gd4 Cu15 69.52(12) . .
O13 Gd4 Cu15 103.29(10) . .
O15 Gd4 Cu15 153.18(11) . .
Cu19 Gd4 Cu15 58.83(2) 2_666 .
Cu24 Gd4 Cu15 87.79(2) . .
O16T Gd5 O5T 120.97(16) . .
O16T Gd5 O29T 67.19(14) . 2_666
O5T Gd5 O29T 128.79(16) . 2_666
O16T Gd5 O28T 66.86(14) . 2_666
O5T Gd5 O28T 130.61(15) . 2_666
O29T Gd5 O28T 100.01(15) 2_666 2_666
O16T Gd5 O10W 140.66(16) . .
O5T Gd5 O10W 72.28(17) . .
O29T Gd5 O10W 76.17(16) 2_666 .
O28T Gd5 O10W 135.97(17) 2_666 .
O16T Gd5 O9W 137.19(15) . .
O5T Gd5 O9W 73.11(17) . .
O29T Gd5 O9W 139.05(16) 2_666 .
O28T Gd5 O9W 74.16(16) 2_666 .
O10W Gd5 O9W 80.87(17) . .
O16T Gd5 O23T 102.03(15) . 2_666
O5T Gd5 O23T 137.00(15) . 2_666
O29T Gd5 O23T 65.73(15) 2_666 2_666
O28T Gd5 O23T 64.84(14) 2_666 2_666
O10W Gd5 O23T 74.23(16) . 2_666
O9W Gd5 O23T 75.65(16) . 2_666
O16T Gd5 O18 73.49(15) . .
O5T Gd5 O18 64.37(16) . .
O29T Gd5 O18 138.95(15) 2_666 .
O28T Gd5 O18 74.14(16) 2_666 .
O10W Gd5 O18 135.94(17) . .
O9W Gd5 O18 79.60(16) . .
O23T Gd5 O18 136.36(16) 2_666 .
O16T Gd5 O19 74.07(16) . .
O5T Gd5 O19 64.11(16) . .
O29T Gd5 O19 72.37(16) 2_666 .
O28T Gd5 O19 139.76(16) 2_666 .
O10W Gd5 O19 81.81(18) . .
O9W Gd5 O19 136.93(17) . .
O23T Gd5 O19 135.41(16) 2_666 .
O18 Gd5 O19 86.21(17) . .
O16T Gd5 Cu14 33.72(10) . .
O5T Gd5 Cu14 129.40(12) . .
O29T Gd5 Cu14 33.86(10) 2_666 .
O28T Gd5 Cu14 85.71(10) 2_666 .
O10W Gd5 Cu14 107.73(12) . .
O9W Gd5 Cu14 157.18(12) . .
O23T Gd5 Cu14 86.24(10) 2_666 .
O18 Gd5 Cu14 105.48(11) . .
O19 Gd5 Cu14 65.87(11) . .
O16T Gd5 Cu15 33.23(10) . .
O5T Gd5 Cu15 129.93(11) . .
O29T Gd5 Cu15 86.14(11) 2_666 .
O28T Gd5 Cu15 34.12(10) 2_666 .
O10W Gd5 Cu15 157.76(12) . .
O9W Gd5 Cu15 105.05(12) . .
O23T Gd5 Cu15 86.34(10) 2_666 .
O18 Gd5 Cu15 66.14(11) . .
O19 Gd5 Cu15 105.80(12) . .
Cu14 Gd5 Cu15 59.31(2) . .
O16T Gd5 Cu24 85.41(11) . 2_666
O5T Gd5 Cu24 141.82(11) . 2_666
O29T Gd5 Cu24 32.56(11) 2_666 2_666
O28T Gd5 Cu24 83.32(11) 2_666 2_666
O10W Gd5 Cu24 70.23(12) . 2_666
O9W Gd5 Cu24 107.41(12) . 2_666
O23T Gd5 Cu24 33.29(10) 2_666 2_666
O18 Gd5 Cu24 153.70(11) . 2_666
O19 Gd5 Cu24 103.19(12) . 2_666
Cu14 Gd5 Cu24 58.63(2) . 2_666
Cu15 Gd5 Cu24 87.60(2) . 2_666
O22T Gd6 O11W 138.02(16) . .
O22T Gd6 O12W 137.08(16) . .
O11W Gd6 O12W 83.70(17) . .
O22T Gd6 O24T 67.16(15) . .
O11W Gd6 O24T 137.77(15) . .
O12W Gd6 O24T 73.60(16) . .
O22T Gd6 O17T 66.47(15) . .
O11W Gd6 O17T 74.66(16) . .
O12W Gd6 O17T 139.72(14) . .
O24T Gd6 O17T 100.42(15) . .
O22T Gd6 O6T 120.65(15) . .
O11W Gd6 O6T 72.91(16) . .
O12W Gd6 O6T 73.56(15) . .
O24T Gd6 O6T 130.18(15) . .
O17T Gd6 O6T 128.63(16) . .
O22T Gd6 O21T 101.83(15) . .
O11W Gd6 O21T 74.67(16) . .
O12W Gd6 O21T 76.26(14) . .
O24T Gd6 O21T 65.69(14) . .
O17T Gd6 O21T 65.52(14) . .
O6T Gd6 O21T 137.50(15) . .
O22T Gd6 O22 73.86(16) . .
O11W Gd6 O22 79.67(17) . .
O12W Gd6 O22 137.28(16) . .
O24T Gd6 O22 139.76(16) . .
O17T Gd6 O22 71.82(15) . .
O6T Gd6 O22 64.00(15) . .
O21T Gd6 O22 134.51(15) . .
O22T Gd6 O23 73.59(15) . .
O11W Gd6 O23 136.76(16) . .
O12W Gd6 O23 79.52(15) . .
O24T Gd6 O23 73.79(15) . .
O17T Gd6 O23 138.27(15) . .
O6T Gd6 O23 64.19(15) . .
O21T Gd6 O23 137.11(15) . .
O22 Gd6 O23 86.26(16) . .
O22T Gd6 Cu16 33.89(11) . .
O11W Gd6 Cu16 156.66(11) . .
O12W Gd6 Cu16 104.38(12) . .
O24T Gd6 Cu16 33.63(10) . .
O17T Gd6 Cu16 85.70(11) . .
O6T Gd6 Cu16 130.23(11) . .
O21T Gd6 Cu16 85.88(11) . .
O22 Gd6 Cu16 106.37(13) . .
O23 Gd6 Cu16 66.58(11) . .
O22T Gd6 Cu13 33.25(10) . .
O11W Gd6 Cu13 105.80(12) . .
O12W Gd6 Cu13 156.65(11) . .
O24T Gd6 Cu13 85.65(10) . .
O17T Gd6 Cu13 33.51(11) . .
O6T Gd6 Cu13 129.37(11) . .
O21T Gd6 Cu13 85.62(10) . .
O22 Gd6 Cu13 66.04(11) . .
O23 Gd6 Cu13 105.23(11) . .
Cu16 Gd6 Cu13 59.09(2) . .
O22T Gd6 Cu19 85.52(11) . .
O11W Gd6 Cu19 106.06(12) . .
O12W Gd6 Cu19 69.72(11) . .
O24T Gd6 Cu19 32.71(10) . .
O17T Gd6 Cu19 83.99(11) . .
O6T Gd6 Cu19 143.10(11) . .
O21T Gd6 Cu19 33.11(11) . .
O22 Gd6 Cu19 152.89(11) . .
O23 Gd6 Cu19 104.89(11) . .
Cu16 Gd6 Cu19 58.54(2) . .
Cu13 Gd6 Cu19 87.05(2) . .
O8T Cu1 O7T 174.1(2) . .
O8T Cu1 O10T 95.72(18) . .
O7T Cu1 O10T 85.12(18) . .
O8T Cu1 O15T 85.22(18) . .
O7T Cu1 O15T 93.59(18) . .
O10T Cu1 O15T 176.4(2) . .
O8T Cu1 O5 92.12(19) . .
O7T Cu1 O5 93.7(2) . .
O10T Cu1 O5 93.67(19) . .
O15T Cu1 O5 89.80(19) . .
O8T Cu1 Gd2 42.44(12) . .
O7T Cu1 Gd2 137.00(13) . .
O10T Cu1 Gd2 137.87(13) . .
O15T Cu1 Gd2 43.51(12) . .
O5 Cu1 Gd2 85.10(13) . .
O8T Cu1 Gd1 138.97(13) . .
O7T Cu1 Gd1 42.00(13) . .
O10T Cu1 Gd1 43.28(13) . .
O15T Cu1 Gd1 135.58(13) . .
O5 Cu1 Gd1 92.09(14) . .
Gd2 Cu1 Gd1 176.99(3) . .
O9T Cu2 O11T 175.30(19) . .
O9T Cu2 O7T 94.4(2) . .
O11T Cu2 O7T 85.2(2) . .
O9T Cu2 O12T 84.3(2) . .
O11T Cu2 O12T 95.8(2) . .
O7T Cu2 O12T 176.33(18) . .
O9T Cu2 O1 95.20(18) . .
O11T Cu2 O1 89.48(18) . .
O7T Cu2 O1 89.87(19) . .
O12T Cu2 O1 93.66(19) . .
O9T Cu2 Gd1 137.68(15) . .
O11T Cu2 Gd1 42.39(15) . .
O7T Cu2 Gd1 43.38(13) . .
O12T Cu2 Gd1 138.03(13) . .
O1 Cu2 Gd1 84.17(13) . .
O9T Cu2 Gd3 41.73(15) . .
O11T Cu2 Gd3 138.63(15) . .
O7T Cu2 Gd3 136.08(13) . .
O12T Cu2 Gd3 42.82(13) . .
O1 Cu2 Gd3 92.29(13) . .
Gd1 Cu2 Gd3 176.37(3) . .
O15T Cu3 O25T 174.45(19) . 2_755
O15T Cu3 O9T 94.24(19) . .
O25T Cu3 O9T 84.97(19) 2_755 .
O15T Cu3 O26T 84.48(18) . 2_755
O25T Cu3 O26T 95.97(18) 2_755 2_755
O9T Cu3 O26T 176.33(18) . 2_755
O15T Cu3 O9 95.27(19) . .
O25T Cu3 O9 90.25(19) 2_755 .
O9T Cu3 O9 91.79(19) . .
O26T Cu3 O9 91.75(18) 2_755 .
O15T Cu3 Gd3 137.23(13) . .
O25T Cu3 Gd3 42.60(12) 2_755 .
O9T Cu3 Gd3 43.11(14) . .
O26T Cu3 Gd3 138.29(14) 2_755 .
O9 Cu3 Gd3 85.14(14) . .
O15T Cu3 Gd2 41.80(13) . .
O25T Cu3 Gd2 138.84(13) 2_755 .
O9T Cu3 Gd2 136.02(14) . .
O26T Cu3 Gd2 42.87(13) 2_755 .
O9 Cu3 Gd2 91.58(14) . .
Gd3 Cu3 Gd2 176.51(3) . .
O14T Cu4 O25T 92.38(19) . .
O14T Cu4 O13T 173.8(2) . .
O25T Cu4 O13T 85.22(18) . .
O14T Cu4 O10T 85.69(19) . .
O25T Cu4 O10T 176.47(19) . .
O13T Cu4 O10T 96.40(19) . .
O14T Cu4 O12 96.19(19) . 2_755
O25T Cu4 O12 89.82(18) . 2_755
O13T Cu4 O12 89.55(19) . 2_755
O10T Cu4 O12 93.32(19) . 2_755
O14T Cu4 Gd3 134.91(14) . 2_755
O25T Cu4 Gd3 42.57(13) . 2_755
O13T Cu4 Gd3 43.21(13) . 2_755
O10T Cu4 Gd3 139.40(13) . 2_755
O12 Cu4 Gd3 84.10(12) 2_755 2_755
O14T Cu4 Gd1 42.28(13) . .
O25T Cu4 Gd1 134.65(13) . .
O13T Cu4 Gd1 139.90(14) . .
O10T Cu4 Gd1 43.54(13) . .
O12 Cu4 Gd1 93.95(12) 2_755 .
Gd3 Cu4 Gd1 176.46(3) 2_755 .
N2 Cu5 O1T 168.5(2) . .
N2 Cu5 O3 84.3(2) . .
O1T Cu5 O3 84.6(2) . .
N2 Cu5 O26 95.8(3) . .
O1T Cu5 O26 95.0(2) . .
O3 Cu5 O26 173.0(2) . .
N2 Cu5 Cu6 139.3(2) . .
O1T Cu5 Cu6 39.98(13) . .
O3 Cu5 Cu6 96.33(14) . .
O26 Cu5 Cu6 79.08(17) . .
N2 Cu5 Gd1 128.02(17) . .
O1T Cu5 Gd1 41.01(13) . .
O3 Cu5 Gd1 43.81(15) . .
O26 Cu5 Gd1 135.99(19) . .
Cu6 Cu5 Gd1 65.12(3) . .
O25 Cu6 O2 172.4(3) . .
O25 Cu6 N1 97.0(3) . .
O2 Cu6 N1 84.0(2) . .
O25 Cu6 O1T 94.8(2) . .
O2 Cu6 O1T 83.96(19) . .
N1 Cu6 O1T 167.9(2) . .
O25 Cu6 Cu5 78.30(17) . .
O2 Cu6 Cu5 96.23(15) . .
N1 Cu6 Cu5 141.5(3) . .
O1T Cu6 Cu5 39.65(15) . .
O25 Cu6 Gd1 135.30(17) . .
O2 Cu6 Gd1 43.54(14) . .
N1 Cu6 Gd1 127.46(19) . .
O1T Cu6 Gd1 40.56(13) . .
Cu5 Cu6 Gd1 64.36(2) . .
O11T Cu7 O27T 93.76(19) . .
O11T Cu7 O14T 85.43(19) . .
O27T Cu7 O14T 175.13(19) . .
O11T Cu7 O26T 176.63(19) . .
O27T Cu7 O26T 84.50(18) . .
O14T Cu7 O26T 96.06(19) . .
O11T Cu7 O4 90.22(18) . .
O27T Cu7 O4 94.88(19) . .
O14T Cu7 O4 89.92(19) . .
O26T Cu7 O4 92.80(18) . .
O11T Cu7 Gd1 42.59(14) . .
O27T Cu7 Gd1 136.26(13) . .
O14T Cu7 Gd1 43.40(13) . .
O26T Cu7 Gd1 139.24(14) . .
O4 Cu7 Gd1 84.64(13) . .
O11T Cu7 Gd2 135.40(14) . 2_755
O27T Cu7 Gd2 41.65(12) . 2_755
O14T Cu7 Gd2 139.01(13) . 2_755
O26T Cu7 Gd2 42.96(13) . 2_755
O4 Cu7 Gd2 92.79(13) . 2_755
Gd1 Cu7 Gd2 176.60(3) . 2_755
O3T Cu8 O30 94.9(2) . .
O3T Cu8 N6 168.5(2) . .
O30 Cu8 N6 96.3(3) . .
O3T Cu8 O11 84.57(19) . .
O30 Cu8 O11 171.0(3) . .
N6 Cu8 O11 83.9(3) . .
O3T Cu8 Cu9 38.86(15) . .
O30 Cu8 Cu9 78.1(2) . .
N6 Cu8 Cu9 141.8(3) . .
O11 Cu8 Cu9 96.14(16) . .
O3T Cu8 Gd3 41.38(13) . .
O30 Cu8 Gd3 136.2(2) . .
N6 Cu8 Gd3 127.3(2) . .
O11 Cu8 Gd3 43.49(15) . .
Cu9 Cu8 Gd3 64.93(3) . .
O29 Cu9 O3T 94.4(2) . .
O29 Cu9 N5 95.8(3) . .
O3T Cu9 N5 166.0(2) . .
O29 Cu9 O10 169.3(3) . .
O3T Cu9 O10 83.6(2) . .
N5 Cu9 O10 84.6(2) . .
O29 Cu9 O32 96.4(2) . .
O3T Cu9 O32 90.9(2) . .
N5 Cu9 O32 97.6(3) . .
O10 Cu9 O32 94.1(2) . .
O29 Cu9 Cu8 78.6(2) . .
O3T Cu9 Cu8 38.24(14) . .
N5 Cu9 Cu8 135.5(2) . .
O10 Cu9 Cu8 93.62(16) . .
O32 Cu9 Cu8 126.82(18) . .
O29 Cu9 Gd3 135.4(2) . .
O3T Cu9 Gd3 41.00(13) . .
N5 Cu9 Gd3 127.80(17) . .
O10 Cu9 Gd3 43.18(16) . .
O32 Cu9 Gd3 87.77(14) . .
Cu8 Cu9 Gd3 64.14(3) . .
O2T Cu10 O7 84.47(19) . .
O2T Cu10 O28 92.7(2) . .
O7 Cu10 O28 177.2(2) . .
O2T Cu10 N4 169.2(2) . .
O7 Cu10 N4 84.7(2) . .
O28 Cu10 N4 98.1(3) . .
O2T Cu10 Cu11 40.21(14) . .
O7 Cu10 Cu11 98.57(14) . .
O28 Cu10 Cu11 79.21(17) . .
N4 Cu10 Cu11 143.3(2) . .
O2T Cu10 Gd2 41.14(14) . .
O7 Cu10 Gd2 43.35(13) . .
O28 Cu10 Gd2 133.80(17) . .
N4 Cu10 Gd2 128.0(2) . .
Cu11 Cu10 Gd2 65.19(3) . .
O27 Cu11 O6 173.2(2) . .
O27 Cu11 O2T 94.3(2) . .
O6 Cu11 O2T 85.0(2) . .
O27 Cu11 N3 97.4(3) . .
O6 Cu11 N3 83.4(3) . .
O2T Cu11 N3 168.3(3) . .
O27 Cu11 Cu10 78.48(17) . .
O6 Cu11 Cu10 96.81(15) . .
O2T Cu11 Cu10 39.81(13) . .
N3 Cu11 Cu10 143.1(2) . .
O27 Cu11 Gd2 135.37(17) . .
O6 Cu11 Gd2 44.05(14) . .
O2T Cu11 Gd2 41.14(14) . .
N3 Cu11 Gd2 127.2(2) . .
Cu10 Cu11 Gd2 65.00(3) . .
O8T Cu12 O13T 92.51(18) . .
O8T Cu12 O12T 176.5(2) . 2_755
O13T Cu12 O12T 85.31(18) . 2_755
O8T Cu12 O27T 86.42(18) . 2_755
O13T Cu12 O27T 175.76(19) . 2_755
O12T Cu12 O27T 95.55(18) 2_755 2_755
O8T Cu12 O8 90.04(19) . .
O13T Cu12 O8 95.23(19) . .
O12T Cu12 O8 92.93(19) 2_755 .
O27T Cu12 O8 88.88(18) 2_755 .
O8T Cu12 Gd2 43.19(13) . .
O13T Cu12 Gd2 135.64(13) . .
O12T Cu12 Gd2 139.05(13) 2_755 .
O27T Cu12 Gd2 43.64(13) 2_755 .
O8 Cu12 Gd2 84.56(12) . .
O8T Cu12 Gd3 134.92(13) . 2_755
O13T Cu12 Gd3 42.42(13) . 2_755
O12T Cu12 Gd3 43.03(13) 2_755 2_755
O27T Cu12 Gd3 138.58(13) 2_755 2_755
O8 Cu12 Gd3 92.86(12) . 2_755
Gd2 Cu12 Gd3 176.68(3) . 2_755
O20T Cu13 O17T 175.71(19) . .
O20T Cu13 O22T 92.83(19) . .
O17T Cu13 O22T 85.82(19) . .
O20T Cu13 O18T 85.11(18) . .
O17T Cu13 O18T 96.04(19) . .
O22T Cu13 O18T 176.6(2) . .
O20T Cu13 O21 94.46(19) . .
O17T Cu13 O21 89.60(19) . .
O22T Cu13 O21 89.37(19) . .
O18T Cu13 O21 93.54(19) . .
O20T Cu13 Gd6 135.17(13) . .
O17T Cu13 Gd6 43.82(13) . .
O22T Cu13 Gd6 42.41(13) . .
O18T Cu13 Gd6 139.72(14) . .
O21 Cu13 Gd6 84.59(13) . .
O20T Cu13 Gd4 42.56(13) . .
O17T Cu13 Gd4 138.72(13) . .
O22T Cu13 Gd4 135.38(14) . .
O18T Cu13 Gd4 42.68(13) . .
O21 Cu13 Gd4 92.79(13) . .
Gd6 Cu13 Gd4 176.47(3) . .
O16T Cu14 O29T 86.08(18) . 2_666
O16T Cu14 O21T 176.27(19) . .
O29T Cu14 O21T 95.83(18) 2_666 .
O16T Cu14 O17T 92.55(18) . .
O29T Cu14 O17T 175.5(2) 2_666 .
O21T Cu14 O17T 85.30(18) . .
O16T Cu14 O20 90.67(19) . .
O29T Cu14 O20 90.75(19) 2_666 .
O21T Cu14 O20 92.50(19) . .
O17T Cu14 O20 93.51(19) . .
O16T Cu14 Gd5 43.00(12) . .
O29T Cu14 Gd5 43.63(13) 2_666 .
O21T Cu14 Gd5 139.26(12) . .
O17T Cu14 Gd5 135.44(13) . .
O20 Cu14 Gd5 85.55(13) . .
O16T Cu14 Gd6 134.86(13) . .
O29T Cu14 Gd6 138.96(13) 2_666 .
O21T Cu14 Gd6 43.13(12) . .
O17T Cu14 Gd6 42.32(13) . .
O20 Cu14 Gd6 91.33(13) . .
Gd5 Cu14 Gd6 176.09(3) . .
O19T Cu15 O16T 174.7(2) . .
O19T Cu15 O18T 84.92(18) . .
O16T Cu15 O18T 94.99(18) . .
O19T Cu15 O28T 93.64(19) . 2_666
O16T Cu15 O28T 86.02(19) . 2_666
O18T Cu15 O28T 175.0(2) . 2_666
O19T Cu15 O17 94.07(19) . .
O16T Cu15 O17 91.18(19) . .
O18T Cu15 O17 94.45(18) . .
O28T Cu15 O17 90.37(18) 2_666 .
O19T Cu15 Gd5 137.63(13) . .
O16T Cu15 Gd5 42.61(12) . .
O18T Cu15 Gd5 137.44(14) . .
O28T Cu15 Gd5 44.11(14) 2_666 .
O17 Cu15 Gd5 84.93(12) . .
O19T Cu15 Gd4 42.37(12) . .
O16T Cu15 Gd4 137.69(13) . .
O18T Cu15 Gd4 42.72(13) . .
O28T Cu15 Gd4 136.01(14) 2_666 .
O17 Cu15 Gd4 92.80(12) . .
Gd5 Cu15 Gd4 177.73(3) . .
O28T Cu16 O24T 93.89(19) . .
O28T Cu16 O23T 84.89(19) . .
O24T Cu16 O23T 177.12(18) . .
O28T Cu16 O22T 175.13(19) . .
O24T Cu16 O22T 86.07(19) . .
O23T Cu16 O22T 94.92(19) . .
O28T Cu16 O24 94.65(19) . .
O24T Cu16 O24 89.35(18) . .
O23T Cu16 O24 93.35(17) . .
O22T Cu16 O24 90.21(19) . .
O28T Cu16 Gd6 137.70(14) . .
O24T Cu16 Gd6 43.87(13) . .
O23T Cu16 Gd6 137.41(14) . .
O22T Cu16 Gd6 42.71(13) . .
O24 Cu16 Gd6 84.47(13) . .
O28T Cu16 Gd5 42.14(13) . 2_666
O24T Cu16 Gd5 136.01(14) . 2_666
O23T Cu16 Gd5 42.89(13) . 2_666
O22T Cu16 Gd5 137.81(13) . 2_666
O24 Cu16 Gd5 92.70(13) . 2_666
Gd6 Cu16 Gd5 177.16(3) . 2_666
O38 Cu17 O23 176.3(2) . .
O38 Cu17 N12 99.2(3) . .
O23 Cu17 N12 84.1(2) . .
O38 Cu17 O6T 91.6(2) . .
O23 Cu17 O6T 85.1(2) . .
N12 Cu17 O6T 169.2(2) . .
O38 Cu17 Cu18 78.60(19) . .
O23 Cu17 Cu18 97.81(14) . .
N12 Cu17 Cu18 143.2(2) . .
O6T Cu17 Cu18 39.88(14) . .
O38 Cu17 Gd6 133.19(18) . .
O23 Cu17 Gd6 43.59(14) . .
N12 Cu17 Gd6 127.58(19) . .
O6T Cu17 Gd6 41.59(14) . .
Cu18 Cu17 Gd6 64.96(3) . .
O37 Cu18 O6T 94.0(2) . .
O37 Cu18 N11 95.3(3) . .
O6T Cu18 N11 170.5(2) . .
O37 Cu18 O22 171.8(3) . .
O6T Cu18 O22 84.8(2) . .
N11 Cu18 O22 85.7(2) . .
O37 Cu18 Cu17 78.59(18) . .
O6T Cu18 Cu17 40.20(14) . .
N11 Cu18 Cu17 141.0(2) . .
O22 Cu18 Cu17 95.48(16) . .
O37 Cu18 Gd6 135.57(17) . .
O6T Cu18 Gd6 41.62(13) . .
N11 Cu18 Gd6 129.0(2) . .
O22 Cu18 Gd6 43.50(14) . .
Cu17 Cu18 Gd6 65.15(3) . .
O30T Cu19 O24T 174.62(19) . .
O30T Cu19 O21T 94.83(19) . .
O24T Cu19 O21T 85.48(18) . .
O30T Cu19 O19T 85.93(18) . 2_666
O24T Cu19 O19T 93.45(19) . 2_666
O21T Cu19 O19T 176.51(18) . 2_666
O30T Cu19 O14 92.31(18) . 2_666
O24T Cu19 O14 93.02(18) . 2_666
O21T Cu19 O14 94.04(18) . 2_666
O19T Cu19 O14 89.33(19) 2_666 2_666
O30T Cu19 Gd4 42.48(14) . 2_666
O24T Cu19 Gd4 137.41(14) . 2_666
O21T Cu19 Gd4 137.10(12) . 2_666
O19T Cu19 Gd4 44.03(12) 2_666 2_666
O14 Cu19 Gd4 85.57(13) 2_666 2_666
O30T Cu19 Gd6 138.16(14) . .
O24T Cu19 Gd6 42.34(14) . .
O21T Cu19 Gd6 43.33(12) . .
O19T Cu19 Gd6 135.78(12) 2_666 .
O14 Cu19 Gd6 91.58(13) 2_666 .
Gd4 Cu19 Gd6 177.14(3) 2_666 .
N10 Cu20 O36 96.2(3) . .
N10 Cu20 O19 83.9(3) . .
O36 Cu20 O19 171.5(3) . .
N10 Cu20 O5T 168.0(3) . .
O36 Cu20 O5T 95.4(2) . .
O19 Cu20 O5T 84.2(2) . .
N10 Cu20 O17W 94.6(4) . .
O36 Cu20 O17W 94.5(3) . .
O19 Cu20 O17W 94.0(3) . .
O5T Cu20 O17W 87.8(3) . .
N10 Cu20 Cu21 141.1(3) . .
O36 Cu20 Cu21 79.04(18) . .
O19 Cu20 Cu21 95.58(16) . .
O5T Cu20 Cu21 39.15(14) . .
O17W Cu20 Cu21 124.1(2) . .
N10 Cu20 Gd5 127.3(2) . .
O36 Cu20 Gd5 136.31(19) . .
O19 Cu20 Gd5 43.53(16) . .
O5T Cu20 Gd5 40.96(13) . .
O17W Cu20 Gd5 87.2(2) . .
Cu21 Cu20 Gd5 64.57(3) . .
O35 Cu21 O5T 94.6(2) . .
O35 Cu21 O18 170.2(2) . .
O5T Cu21 O18 83.84(19) . .
O35 Cu21 N9 95.7(3) . .
O5T Cu21 N9 168.5(2) . .
O18 Cu21 N9 85.2(2) . .
O35 Cu21 O39 97.8(2) . .
O5T Cu21 O39 89.94(19) . .
O18 Cu21 O39 91.9(2) . .
N9 Cu21 O39 93.8(2) . .
O35 Cu21 Cu20 77.41(17) . .
O5T Cu21 Cu20 39.06(15) . .
O18 Cu21 Cu20 95.59(15) . .
N9 Cu21 Cu20 139.5(2) . .
O39 Cu21 Cu20 126.60(14) . .
O35 Cu21 Gd5 135.39(17) . .
O5T Cu21 Gd5 40.96(13) . .
O18 Cu21 Gd5 43.12(14) . .
N9 Cu21 Gd5 128.30(19) . .
O39 Cu21 Gd5 87.61(13) . .
Cu20 Cu21 Gd5 64.53(3) . .
N7 Cu22 O34 95.4(3) . .
N7 Cu22 O13 84.4(2) . .
O34 Cu22 O13 174.4(3) . .
N7 Cu22 O4T 168.7(2) . .
O34 Cu22 O4T 95.8(2) . .
O13 Cu22 O4T 84.3(2) . .
N7 Cu22 Cu23 142.6(2) . .
O34 Cu22 Cu23 79.17(17) . .
O13 Cu22 Cu23 97.55(14) . .
O4T Cu22 Cu23 39.26(14) . .
N7 Cu22 Gd4 127.8(2) . .
O34 Cu22 Gd4 136.60(18) . .
O13 Cu22 Gd4 43.47(15) . .
O4T Cu22 Gd4 40.92(13) . .
Cu23 Cu22 Gd4 64.58(2) . .
N8 Cu23 O4T 168.9(2) . .
N8 Cu23 O33 96.3(3) . .
O4T Cu23 O33 94.4(2) . .
N8 Cu23 O15 84.3(2) . .
O4T Cu23 O15 84.7(2) . .
O33 Cu23 O15 171.5(2) . .
N8 Cu23 O31 93.5(3) . .
O4T Cu23 O31 89.7(2) . .
O33 Cu23 O31 89.5(2) . .
O15 Cu23 O31 99.0(2) . .
N8 Cu23 Cu22 140.4(2) . .
O4T Cu23 Cu22 39.88(15) . .
O33 Cu23 Cu22 77.98(16) . .
O15 Cu23 Cu22 96.16(15) . .
O31 Cu23 Cu22 125.17(18) . .
N8 Cu23 Gd4 128.34(19) . .
O4T Cu23 Gd4 40.81(14) . .
O33 Cu23 Gd4 135.10(17) . .
O15 Cu23 Gd4 44.16(15) . .
O31 Cu23 Gd4 92.13(17) . .
Cu22 Cu23 Gd4 64.74(2) . .
O29T Cu24 O30T 92.90(19) . 2_666
O29T Cu24 O20T 174.93(18) . .
O30T Cu24 O20T 85.95(19) 2_666 .
O29T Cu24 O23T 85.06(19) . .
O30T Cu24 O23T 175.56(17) 2_666 .
O20T Cu24 O23T 95.73(19) . .
O29T Cu24 O16 95.74(19) . .
O30T Cu24 O16 92.09(18) 2_666 .
O20T Cu24 O16 89.24(19) . .
O23T Cu24 O16 92.04(18) . .
O29T Cu24 Gd4 135.33(13) . .
O30T Cu24 Gd4 42.52(14) 2_666 .
O20T Cu24 Gd4 44.01(13) . .
O23T Cu24 Gd4 139.60(14) . .
O16 Cu24 Gd4 85.43(13) . .
O29T Cu24 Gd5 41.98(13) . 2_666
O30T Cu24 Gd5 134.88(14) 2_666 2_666
O20T Cu24 Gd5 138.97(13) . 2_666
O23T Cu24 Gd5 43.24(14) . 2_666
O16 Cu24 Gd5 92.36(13) . 2_666
Gd4 Cu24 Gd5 176.37(3) . 2_666
Cu5 O1T Cu6 100.4(2) . .
Cu5 O1T Gd1 106.9(2) . .
Cu6 O1T Gd1 107.41(19) . .
C1 O1 Cu2 125.2(5) . .
C1 O2 Cu6 116.0(4) . .
C1 O2 Gd1 139.5(4) . .
Cu6 O2 Gd1 104.2(2) . .
Cu10 O2T Cu11 100.0(2) . .
Cu10 O2T Gd2 107.33(19) . .
Cu11 O2T Gd2 107.0(2) . .
C4 O3 Cu5 116.3(4) . .
C4 O3 Gd1 140.2(4) . .
Cu5 O3 Gd1 103.4(2) . .
Cu8 O3T Cu9 102.9(2) . .
Cu8 O3T Gd3 107.03(19) . .
Cu9 O3T Gd3 107.2(2) . .
C4 O4 Cu7 123.9(5) . .
Cu23 O4T Cu22 100.9(2) . .
Cu23 O4T Gd4 107.4(2) . .
Cu22 O4T Gd4 106.75(19) . .
Cu20 O5T Cu21 101.8(2) . .
Cu20 O5T Gd5 107.1(2) . .
Cu21 O5T Gd5 107.04(19) . .
C7 O5 Cu1 124.8(5) . .
Cu18 O6T Cu17 99.9(2) . .
Cu18 O6T Gd6 106.61(19) . .
Cu17 O6T Gd6 106.4(2) . .
C7 O6 Cu11 115.8(5) . .
C7 O6 Gd2 140.3(5) . .
Cu11 O6 Gd2 103.7(2) . .
Cu1 O7T Cu2 122.3(2) . .
Cu1 O7T Gd1 105.47(19) . .
Cu2 O7T Gd1 102.98(19) . .
C10 O7 Cu10 115.0(5) . .
C10 O7 Gd2 140.0(5) . .
Cu10 O7 Gd2 104.48(19) . .
Cu12 O8T Cu1 120.0(2) . .
Cu12 O8T Gd2 103.09(19) . .
Cu1 O8T Gd2 104.33(17) . .
C10 O8 Cu12 125.7(5) . .
Cu2 O9T Cu3 122.1(2) . .
Cu2 O9T Gd3 106.2(2) . .
Cu3 O9T Gd3 103.14(18) . .
C13 O9 Cu3 123.1(5) . .
Cu1 O10T Cu4 114.3(2) . .
Cu1 O10T Gd1 103.57(17) . .
Cu4 O10T Gd1 103.12(19) . .
C13 O10 Cu9 114.3(5) . .
C13 O10 Gd3 141.6(4) . .
Cu9 O10 Gd3 104.1(2) . .
Cu2 O11T Cu7 119.1(2) . .
Cu2 O11T Gd1 104.8(2) . .
Cu7 O11T Gd1 103.83(19) . .
C16 O11 Cu8 116.3(5) . .
C16 O11 Gd3 140.2(4) . .
Cu8 O11 Gd3 103.4(2) . .
Cu12 O12T Cu2 116.6(2) 2_755 .
Cu12 O12T Gd3 103.86(18) 2_755 .
Cu2 O12T Gd3 103.9(2) . .
C16 O12 Cu4 124.4(5) . 2_755
C19 O13 Cu22 114.3(4) . .
C19 O13 Gd4 141.7(4) . .
Cu22 O13 Gd4 103.9(2) . .
Cu12 O13T Cu4 120.3(2) . .
Cu12 O13T Gd3 104.79(18) . 2_755
Cu4 O13T Gd3 103.24(19) . 2_755
Cu4 O14T Cu7 121.5(2) . .
Cu4 O14T Gd1 105.0(2) . .
Cu7 O14T Gd1 102.83(17) . .
C19 O14 Cu19 124.0(5) . 2_666
Cu3 O15T Cu1 122.7(2) . .
Cu3 O15T Gd2 106.19(18) . .
Cu1 O15T Gd2 102.49(18) . .
C22 O15 Cu23 115.8(4) . .
C22 O15 Gd4 141.0(4) . .
Cu23 O15 Gd4 103.0(2) . .
Cu15 O16T Cu14 121.2(2) . .
Cu15 O16T Gd5 104.15(18) . .
Cu14 O16T Gd5 103.28(18) . .
C22 O16 Cu24 122.4(5) . .
Cu13 O17T Cu14 119.8(2) . .
Cu13 O17T Gd6 102.67(19) . .
Cu14 O17T Gd6 104.92(18) . .
C25 O17 Cu15 123.9(5) . .
Cu13 O18T Cu15 117.2(2) . .
Cu13 O18T Gd4 104.16(19) . .
Cu15 O18T Gd4 104.03(19) . .
C25 O18 Cu21 114.2(5) . .
C25 O18 Gd5 141.4(5) . .
Cu21 O18 Gd5 104.3(2) . .
C28 O19 Cu20 115.5(5) . .
C28 O19 Gd5 140.3(5) . .
Cu20 O19 Gd5 104.1(2) . .
Cu15 O19T Cu19 120.6(2) . 2_666
Cu15 O19T Gd4 105.26(19) . .
Cu19 O19T Gd4 101.63(18) 2_666 .
Cu13 O20T Cu24 120.2(2) . .
Cu13 O20T Gd4 104.83(18) . .
Cu24 O20T Gd4 102.11(19) . .
C28 O20 Cu14 123.3(5) . .
Cu14 O21T Cu19 117.0(2) . .
Cu14 O21T Gd6 104.01(17) . .
Cu19 O21T Gd6 103.56(18) . .
C31 O21 Cu13 124.0(5) . .
Cu13 O22T Cu16 119.9(2) . .
Cu13 O22T Gd6 104.33(19) . .
Cu16 O22T Gd6 103.40(18) . .
C31 O22 Cu18 115.4(5) . .
C31 O22 Gd6 140.2(5) . .
Cu18 O22 Gd6 104.1(2) . .
C34 O23 Cu17 115.8(5) . .
C34 O23 Gd6 140.0(5) . .
Cu17 O23 Gd6 104.2(2) . .
Cu24 O23T Cu16 116.5(2) . .
Cu24 O23T Gd5 103.47(19) . 2_666
Cu16 O23T Gd5 104.06(18) . 2_666
Cu16 O24T Cu19 120.5(2) . .
Cu16 O24T Gd6 102.50(17) . .
Cu19 O24T Gd6 104.94(19) . .
C34 O24 Cu16 124.2(5) . .
Cu4 O25T Cu3 121.3(2) . 2_755
Cu4 O25T Gd3 104.14(19) . 2_755
Cu3 O25T Gd3 104.08(17) 2_755 2_755
C37 O25 Cu6 128.7(6) . .
Cu7 O26T Cu3 115.8(2) . 2_755
Cu7 O26T Gd2 104.00(18) . 2_755
Cu3 O26T Gd2 104.06(18) 2_755 2_755
C37 O26 Cu5 126.9(6) . .
Cu12 O27T Cu7 119.5(2) 2_755 .
Cu12 O27T Gd2 102.27(18) 2_755 2_755
Cu7 O27T Gd2 105.61(17) . 2_755
C38 O27 Cu11 128.4(6) . .
C38 O28 Cu10 126.4(6) . .
Cu16 O28T Cu15 121.7(2) . 2_666
Cu16 O28T Gd5 105.97(18) . 2_666
Cu15 O28T Gd5 101.8(2) 2_666 2_666
C39 O29 Cu9 126.4(6) . .
Cu24 O29T Cu14 120.3(2) . 2_666
Cu24 O29T Gd5 105.46(19) . 2_666
Cu14 O29T Gd5 102.52(18) 2_666 2_666
C39 O30 Cu8 126.7(6) . .
Cu19 O30T Cu24 121.7(2) . 2_666
Cu19 O30T Gd4 104.15(19) . 2_666
Cu24 O30T Gd4 103.94(19) 2_666 2_666
C40 O31 Cu23 146.4(7) . .
C40 O32 Cu9 129.9(6) . .
C41 O33 Cu23 127.5(5) . .
C41 O34 Cu22 126.8(6) . .
C42 O35 Cu21 127.9(6) . .
C42 O36 Cu20 125.8(6) . .
C43 O37 Cu18 127.6(6) . .
C43 O38 Cu17 125.5(6) . .
C44 O39 Cu21 126.7(6) . .
C2 N1 Cu6 110.9(5) . .
C2 N1 H1A 109.5 . .
Cu6 N1 H1A 109.5 . .
C2 N1 H1B 109.5 . .
Cu6 N1 H1B 109.5 . .
H1A N1 H1B 108.1 . .
C5 N2 Cu5 111.7(5) . .
C5 N2 H2A 109.3 . .
Cu5 N2 H2A 109.3 . .
C5 N2 H2B 109.3 . .
Cu5 N2 H2B 109.3 . .
H2A N2 H2B 107.9 . .
C8 N3 Cu11 109.2(6) . .
C8 N3 H3A 109.8 . .
Cu11 N3 H3A 109.8 . .
C8 N3 H3B 109.8 . .
Cu11 N3 H3B 109.8 . .
H3A N3 H3B 108.3 . .
C11 N4 Cu10 110.2(5) . .
C11 N4 H4A 109.6 . .
Cu10 N4 H4A 109.6 . .
C11 N4 H4B 109.6 . .
Cu10 N4 H4B 109.6 . .
H4A N4 H4B 108.1 . .
C14 N5 Cu9 110.7(5) . .
C14 N5 H5A 109.5 . .
Cu9 N5 H5A 109.5 . .
C14 N5 H5B 109.5 . .
Cu9 N5 H5B 109.5 . .
H5A N5 H5B 108.1 . .
C17 N6 Cu8 111.4(6) . .
C17 N6 H6A 109.4 . .
Cu8 N6 H6A 109.4 . .
C17 N6 H6B 109.4 . .
Cu8 N6 H6B 109.4 . .
H6A N6 H6B 108.0 . .
C20 N7 Cu22 111.9(5) . .
C20 N7 H7A 109.2 . .
Cu22 N7 H7A 109.2 . .
C20 N7 H7B 109.2 . .
Cu22 N7 H7B 109.2 . .
H7A N7 H7B 107.9 . .
C23 N8 Cu23 111.0(5) . .
C23 N8 H8A 109.4 . .
Cu23 N8 H8A 109.4 . .
C23 N8 H8B 109.4 . .
Cu23 N8 H8B 109.4 . .
H8A N8 H8B 108.0 . .
C26 N9 Cu21 111.7(5) . .
C26 N9 H9A 109.3 . .
Cu21 N9 H9A 109.3 . .
C26 N9 H9B 109.3 . .
Cu21 N9 H9B 109.3 . .
H9A N9 H9B 107.9 . .
C29 N10 Cu20 113.1(6) . .
C29 N10 H10A 108.9 . .
Cu20 N10 H10A 108.9 . .
C29 N10 H10B 108.9 . .
Cu20 N10 H10B 108.9 . .
H10A N10 H10B 107.8 . .
C32 N11 Cu18 108.9(5) . .
C32 N11 H11A 109.9 . .
Cu18 N11 H11A 109.9 . .
C32 N11 H11B 109.9 . .
Cu18 N11 H11B 109.9 . .
H11A N11 H11B 108.3 . .
C35 N12 Cu17 111.3(5) . .
C35 N12 H12A 109.4 . .
Cu17 N12 H12A 109.4 . .
C35 N12 H12B 109.4 . .
Cu17 N12 H12B 109.4 . .
H12A N12 H12B 108.0 . .
O1 C1 O2 124.9(7) . .
O1 C1 C2 119.3(8) . .
O2 C1 C2 115.8(7) . .
C3 C2 N1 124.0(10) . .
C3 C2 C1 116.6(10) . .
N1 C2 C1 112.4(8) . .
C3 C2 H2C 98.9 . .
N1 C2 H2C 98.9 . .
C1 C2 H2C 98.9 . .
C2 C3 H3C 109.5 . .
C2 C3 H3D 109.5 . .
H3C C3 H3D 109.5 . .
C2 C3 H3E 109.5 . .
H3C C3 H3E 109.5 . .
H3D C3 H3E 109.5 . .
O4 C4 O3 125.2(6) . .
O4 C4 C5 119.2(7) . .
O3 C4 C5 115.5(7) . .
C6 C5 N2 126.3(9) . .
C6 C5 C4 121.8(9) . .
N2 C5 C4 111.8(8) . .
C6 C5 H5C 90.1 . .
N2 C5 H5C 90.1 . .
C4 C5 H5C 90.1 . .
C5 C6 H6C 109.5 . .
C5 C6 H6D 109.5 . .
H6C C6 H6D 109.5 . .
C5 C6 H6E 109.5 . .
H6C C6 H6E 109.5 . .
H6D C6 H6E 109.5 . .
O5 C7 O6 124.4(7) . .
O5 C7 C8 122.4(8) . .
O6 C7 C8 113.2(8) . .
N3 C8 C9 124.6(10) . .
N3 C8 C7 117.3(8) . .
C9 C8 C7 117.8(10) . .
N3 C8 H8C 91.5 . .
C9 C8 H8C 91.5 . .
C7 C8 H8C 91.5 . .
C8 C9 H9C 109.5 . .
C8 C9 H9D 109.5 . .
H9C C9 H9D 109.5 . .
C8 C9 H9E 109.5 . .
H9C C9 H9E 109.5 . .
H9D C9 H9E 109.5 . .
O8 C10 O7 122.4(7) . .
O8 C10 C11 121.2(7) . .
O7 C10 C11 116.4(7) . .
C12 C11 N4 120.2(11) . .
C12 C11 C10 122.1(11) . .
N4 C11 C10 112.9(7) . .
C12 C11 H11C 97.4 . .
N4 C11 H11C 97.4 . .
C10 C11 H11C 97.4 . .
C11 C12 H12C 109.5 . .
C11 C12 H12D 109.5 . .
H12C C12 H12D 109.5 . .
C11 C12 H12E 109.5 . .
H12C C12 H12E 109.5 . .
H12D C12 H12E 109.5 . .
O9 C13 O10 124.8(7) . .
O9 C13 C14 118.4(8) . .
O10 C13 C14 116.8(7) . .
C15 C14 N5 125.9(9) . .
C15 C14 C13 120.5(9) . .
N5 C14 C13 113.5(8) . .
C15 C14 H14A 90.0 . .
N5 C14 H14A 90.0 . .
C13 C14 H14A 90.0 . .
C14 C15 H15A 109.5 . .
C14 C15 H15B 109.5 . .
H15A C15 H15B 109.5 . .
C14 C15 H15C 109.5 . .
H15A C15 H15C 109.5 . .
H15B C15 H15C 109.5 . .
O12 C16 O11 125.2(7) . .
O12 C16 C17 120.5(8) . .
O11 C16 C17 114.3(7) . .
C18 C17 N6 122.2(10) . .
C18 C17 C16 120.7(10) . .
N6 C17 C16 113.6(8) . .
C18 C17 H17A 96.2 . .
N6 C17 H17A 96.2 . .
C16 C17 H17A 96.2 . .
C17 C18 H18A 109.5 . .
C17 C18 H18B 109.5 . .
H18A C18 H18B 109.5 . .
C17 C18 H18C 109.5 . .
H18A C18 H18C 109.5 . .
H18B C18 H18C 109.5 . .
O14 C19 O13 123.4(7) . .
O14 C19 C20 120.1(7) . .
O13 C19 C20 116.4(7) . .
C21 C20 N7 126.9(9) . .
C21 C20 C19 120.5(9) . .
N7 C20 C19 112.4(8) . .
C21 C20 H20A 91.5 . .
N7 C20 H20A 91.5 . .
C19 C20 H20A 91.5 . .
C20 C21 H21A 109.5 . .
C20 C21 H21B 109.5 . .
H21A C21 H21B 109.5 . .
C20 C21 H21C 109.5 . .
H21A C21 H21C 109.5 . .
H21B C21 H21C 109.5 . .
O16 C22 O15 125.6(7) . .
O16 C22 C23 118.3(8) . .
O15 C22 C23 116.1(7) . .
C24 C23 N8 129.8(9) . .
C24 C23 C22 117.8(9) . .
N8 C23 C22 111.9(9) . .
C24 C23 H23A 92.4 . .
N8 C23 H23A 92.4 . .
C22 C23 H23A 92.4 . .
C23 C24 H24A 109.5 . .
C23 C24 H24B 109.5 . .
H24A C24 H24B 109.5 . .
C23 C24 H24C 109.5 . .
H24A C24 H24C 109.5 . .
H24B C24 H24C 109.5 . .
O17 C25 O18 123.5(7) . .
O17 C25 C26 117.8(7) . .
O18 C25 C26 118.7(7) . .
N9 C26 C27 124.3(10) . .
N9 C26 C25 110.0(7) . .
C27 C26 C25 116.9(9) . .
N9 C26 H26A 99.9 . .
C27 C26 H26A 99.9 . .
C25 C26 H26A 99.9 . .
C26 C27 H27A 109.5 . .
C26 C27 H27B 109.5 . .
H27A C27 H27B 109.5 . .
C26 C27 H27C 109.5 . .
H27A C27 H27C 109.5 . .
H27B C27 H27C 109.5 . .
O20 C28 O19 124.8(8) . .
O20 C28 C29 119.9(8) . .
O19 C28 C29 115.3(7) . .
C30B C29 N10 119.5(17) . .
C30B C29 C30A 60.0(14) . .
N10 C29 C30A 126.9(14) . .
C30B C29 C28 112.2(16) . .
N10 C29 C28 111.7(8) . .
C30A C29 C28 116.2(14) . .
O21 C31 O22 125.1(7) . .
O21 C31 C32 119.4(7) . .
O22 C31 C32 115.5(7) . .
C33 C32 N11 122.0(10) . .
C33 C32 C31 124.9(11) . .
N11 C32 C31 112.5(7) . .
C33 C32 H32A 92.6 . .
N11 C32 H32A 92.6 . .
C31 C32 H32A 92.6 . .
O24 C34 O23 124.7(7) . .
O24 C34 C35 118.9(8) . .
O23 C34 C35 116.3(8) . .
C36 C35 N12 129.1(10) . .
C36 C35 C34 117.8(11) . .
N12 C35 C34 112.0(8) . .
C36 C35 H35A 93.5 . .
N12 C35 H35A 93.5 . .
C34 C35 H35A 93.5 . .
C35 C36 H36A 109.5 . .
C35 C36 H36B 109.5 . .
H36A C36 H36B 109.5 . .
C35 C36 H36C 109.5 . .
H36A C36 H36C 109.5 . .
H36B C36 H36C 109.5 . .
O26 C37 O25 127.0(8) . .
O26 C37 H37A 116.5 . .
O25 C37 H37A 116.5 . .
O27 C38 O28 127.1(9) . .
O27 C38 H38A 116.4 . .
O28 C38 H38A 116.4 . .
O29 C39 O30 130.1(9) . .
O29 C39 H39A 114.9 . .
O30 C39 H39A 114.9 . .
O31 C40 O32 128.9(9) . .
O31 C40 H40A 115.5 . .
O32 C40 H40A 115.5 . .
O34 C41 O33 128.4(8) . .
O34 C41 H41A 115.8 . .
O33 C41 H41A 115.8 . .
O35 C42 O36 129.8(9) . .
O35 C42 H42A 115.1 . .
O36 C42 H42A 115.1 . .
O37 C43 O38 129.3(9) . .
O37 C43 H43A 115.3 . .
O38 C43 H43A 115.3 . .
O39 C44 O40 127.0(9) . .
O39 C44 H44A 116.5 . .
O40 C44 H44A 116.5 . .
C29 C30A H30A 109.5 . .
C29 C30A H30B 109.5 . .
H30A C30A H30B 109.5 . .
C29 C30A H30C 109.5 . .
H30A C30A H30C 109.5 . .
H30B C30A H30C 109.5 . .
C29 C30B H30D 109.5 . .
C29 C30B H30E 109.5 . .
H30D C30B H30E 109.5 . .
C29 C30B H30F 109.5 . .
H30D C30B H30F 109.5 . .
H30E C30B H30F 109.5 . .

loop_
_geom_bond_atom_site_label_1
_geom_bond_atom_site_label_2
_geom_bond_distance
_geom_bond_site_symmetry_2
Gd1 O11T 2.419(5) .
Gd1 O1T 2.427(4) .
Gd1 O2W 2.429(5) .
Gd1 O7T 2.445(4) .
Gd1 O14T 2.446(4) .
Gd1 O1W 2.449(5) .
Gd1 O10T 2.484(4) .
Gd1 O3 2.519(5) .
Gd1 O2 2.531(5) .
Gd1 Cu2 3.4690(9) .
Gd1 Cu7 3.4705(10) .
Gd1 Cu4 3.5120(9) .
Gd2 O8T 2.417(4) .
Gd2 O27T 2.429(4) 2_755
Gd2 O4W 2.431(4) .
Gd2 O3W 2.434(5) .
Gd2 O15T 2.447(4) .
Gd2 O2T 2.453(5) .
Gd2 O26T 2.473(5) 2_755
Gd2 O7 2.523(5) .
Gd2 O6 2.551(5) .
Gd2 Cu12 3.4400(9) .
Gd2 Cu1 3.4705(9) .
Gd2 Cu7 3.5210(10) 2_755
Gd3 O25T 2.424(4) 2_755
Gd3 O5W 2.435(5) .
Gd3 O9T 2.438(5) .
Gd3 O3T 2.438(4) .
Gd3 O6W 2.442(5) .
Gd3 O13T 2.444(4) 2_755
Gd3 O12T 2.463(4) .
Gd3 O11 2.495(5) .
Gd3 O10 2.505(5) .
Gd3 Cu3 3.4740(9) .
Gd3 Cu4 3.4751(8) 2_755
Gd3 Cu12 3.5040(9) 2_755
Gd4 O30T 2.403(5) 2_666
Gd4 O4T 2.426(4) .
Gd4 O7W 2.437(5) .
Gd4 O19T 2.448(4) .
Gd4 O18T 2.451(4) .
Gd4 O20T 2.452(4) .
Gd4 O8W 2.475(5) .
Gd4 O13 2.514(5) .
Gd4 O15 2.532(5) .
Gd4 Cu19 3.4503(9) 2_666
Gd4 Cu24 3.4514(9) .
Gd4 Cu15 3.5046(9) .
Gd5 O16T 2.414(4) .
Gd5 O5T 2.433(5) .
Gd5 O29T 2.435(4) 2_666
Gd5 O28T 2.458(5) 2_666
Gd5 O10W 2.462(5) .
Gd5 O9W 2.464(5) .
Gd5 O23T 2.471(5) 2_666
Gd5 O18 2.504(5) .
Gd5 O19 2.519(5) .
Gd5 Cu14 3.4447(9) .
Gd5 Cu15 3.4571(8) .
Gd5 Cu24 3.5078(9) 2_666
Gd6 O22T 2.409(4) .
Gd6 O11W 2.421(5) .
Gd6 O12W 2.430(5) .
Gd6 O24T 2.453(5) .
Gd6 O17T 2.456(4) .
Gd6 O6T 2.470(5) .
Gd6 O21T 2.484(4) .
Gd6 O22 2.529(5) .
Gd6 O23 2.538(5) .
Gd6 Cu16 3.4552(10) .
Gd6 Cu13 3.4607(9) .
Gd6 Cu19 3.5184(9) .
Cu1 O8T 1.963(4) .
Cu1 O7T 1.965(4) .
Cu1 O10T 1.981(4) .
Cu1 O15T 1.988(4) .
Cu1 O5 2.284(5) .
Cu2 O9T 1.943(4) .
Cu2 O11T 1.945(4) .
Cu2 O7T 1.972(5) .
Cu2 O12T 1.987(5) .
Cu2 O1 2.302(5) .
Cu3 O15T 1.946(5) .
Cu3 O25T 1.967(4) 2_755
Cu3 O9T 1.982(4) .
Cu3 O26T 1.983(4) 2_755
Cu3 O9 2.276(5) .
Cu4 O14T 1.967(5) .
Cu4 O25T 1.967(4) .
Cu4 O13T 1.973(4) .
Cu4 O10T 1.982(5) .
Cu4 O12 2.303(5) 2_755
Cu4 Gd3 3.4751(9) 2_755
Cu5 N2 1.963(7) .
Cu5 O1T 1.966(5) .
Cu5 O3 1.971(5) .
Cu5 O26 1.972(6) .
Cu5 Cu6 3.0300(14) .
Cu6 O25 1.957(6) .
Cu6 O2 1.961(5) .
Cu6 N1 1.976(7) .
Cu6 O1T 1.979(5) .
Cu7 O11T 1.977(4) .
Cu7 O27T 1.977(5) .
Cu7 O14T 1.978(5) .
Cu7 O26T 1.979(4) .
Cu7 O4 2.307(5) .
Cu7 Gd2 3.5210(10) 2_755
Cu8 O3T 1.932(5) .
Cu8 O30 1.955(6) .
Cu8 N6 1.962(7) .
Cu8 O11 1.981(5) .
Cu8 Cu9 3.0430(15) .
Cu9 O29 1.952(6) .
Cu9 O3T 1.959(5) .
Cu9 N5 1.978(7) .
Cu9 O10 1.980(5) .
Cu9 O32 2.280(6) .
Cu10 O2T 1.950(4) .
Cu10 O7 1.957(5) .
Cu10 O28 1.959(6) .
Cu10 N4 1.978(6) .
Cu10 Cu11 2.9997(13) .
Cu11 O27 1.957(6) .
Cu11 O6 1.959(5) .
Cu11 O2T 1.966(5) .
Cu11 N3 1.975(7) .
Cu12 O8T 1.961(4) .
Cu12 O13T 1.963(4) .
Cu12 O12T 1.972(5) 2_755
Cu12 O27T 1.973(4) 2_755
Cu12 O8 2.299(5) .
Cu12 Gd3 3.5040(9) 2_755
Cu13 O20T 1.954(5) .
Cu13 O17T 1.958(5) .
Cu13 O22T 1.959(4) .
Cu13 O18T 1.977(4) .
Cu13 O21 2.310(5) .
Cu14 O16T 1.965(4) .
Cu14 O29T 1.966(4) 2_666
Cu14 O21T 1.971(4) .
Cu14 O17T 1.974(4) .
Cu14 O20 2.280(5) .
Cu15 O19T 1.945(5) .
Cu15 O16T 1.954(4) .
Cu15 O18T 1.981(4) .
Cu15 O28T 1.981(4) 2_666
Cu15 O17 2.289(5) .
Cu16 O28T 1.936(5) .
Cu16 O24T 1.960(4) .
Cu16 O23T 1.980(4) .
Cu16 O22T 1.981(5) .
Cu16 O24 2.308(5) .
Cu16 Gd5 3.5221(10) 2_666
Cu17 O38 1.960(6) .
Cu17 O23 1.964(5) .
Cu17 N12 1.964(6) .
Cu17 O6T 1.971(5) .
Cu17 Cu18 3.0085(14) .
Cu18 O37 1.952(6) .
Cu18 O6T 1.958(5) .
Cu18 N11 1.969(7) .
Cu18 O22 1.970(5) .
Cu19 O30T 1.957(4) .
Cu19 O24T 1.968(4) .
Cu19 O21T 1.977(5) .
Cu19 O19T 1.987(5) 2_666
Cu19 O14 2.282(5) 2_666
Cu19 Gd4 3.4503(9) 2_666
Cu20 N10 1.922(7) .
Cu20 O36 1.956(6) .
Cu20 O19 1.959(5) .
Cu20 O5T 1.963(5) .
Cu20 O17W 2.430(8) .
Cu20 Cu21 3.0495(14) .
Cu21 O35 1.963(5) .
Cu21 O5T 1.967(5) .
Cu21 O18 1.970(5) .
Cu21 N9 1.972(6) .
Cu21 O39 2.319(6) .
Cu22 N7 1.933(7) .
Cu22 O34 1.946(5) .
Cu22 O13 1.971(4) .
Cu22 O4T 1.981(5) .
Cu22 Cu23 3.0340(13) .
Cu23 N8 1.950(7) .
Cu23 O4T 1.955(5) .
Cu23 O33 1.964(5) .
Cu23 O15 1.973(5) .
Cu23 O31 2.424(7) .
Cu24 O29T 1.959(5) .
Cu24 O30T 1.965(4) 2_666
Cu24 O20T 1.968(5) .
Cu24 O23T 1.980(4) .
Cu24 O16 2.310(5) .
Cu24 Gd5 3.5078(9) 2_666
O1 C1 1.199(8) .
O2 C1 1.298(8) .
O3 C4 1.300(8) .
O4 C4 1.211(8) .
O5 C7 1.211(9) .
O6 C7 1.291(8) .
O7 C10 1.302(8) .
O8 C10 1.261(9) .
O9 C13 1.246(9) .
O10 C13 1.280(9) .
O11 C16 1.310(9) .
O12T Cu12 1.972(5) 2_755
O12 C16 1.197(8) .
O12 Cu4 2.303(5) 2_755
O13 C19 1.306(8) .
O13T Gd3 2.444(4) 2_755
O14 C19 1.224(8) .
O14 Cu19 2.282(5) 2_666
O15 C22 1.270(9) .
O16 C22 1.229(8) .
O17 C25 1.256(8) .
O18 C25 1.289(8) .
O19 C28 1.292(9) .
O19T Cu19 1.987(5) 2_666
O20 C28 1.235(8) .
O21 C31 1.213(9) .
O22 C31 1.285(8) .
O23 C34 1.265(8) .
O23T Gd5 2.471(5) 2_666
O24 C34 1.246(9) .
O25T Cu3 1.967(4) 2_755
O25T Gd3 2.424(4) 2_755
O25 C37 1.265(11) .
O26T Cu3 1.983(4) 2_755
O26T Gd2 2.473(5) 2_755
O26 C37 1.261(10) .
O27T Cu12 1.973(4) 2_755
O27T Gd2 2.429(4) 2_755
O27 C38 1.230(10) .
O28 C38 1.278(10) .
O28T Cu15 1.981(4) 2_666
O28T Gd5 2.458(5) 2_666
O29 C39 1.237(11) .
O29T Cu14 1.966(4) 2_666
O29T Gd5 2.435(4) 2_666
O30 C39 1.247(11) .
O30T Cu24 1.965(4) 2_666
O30T Gd4 2.403(5) 2_666
O31 C40 1.199(10) .
O32 C40 1.223(10) .
O33 C41 1.255(10) .
O34 C41 1.254(10) .
O35 C42 1.235(10) .
O36 C42 1.249(10) .
O37 C43 1.198(10) .
O38 C43 1.279(10) .
O39 C44 1.223(9) .
O40 C44 1.248(10) .
N1 C2 1.462(11) .
N1 H1A 0.9000 .
N1 H1B 0.9000 .
N2 C5 1.480(10) .
N2 H2A 0.9000 .
N2 H2B 0.9000 .
N3 C8 1.387(11) .
N3 H3A 0.9000 .
N3 H3B 0.9000 .
N4 C11 1.460(10) .
N4 H4A 0.9000 .
N4 H4B 0.9000 .
N5 C14 1.423(10) .
N5 H5A 0.9000 .
N5 H5B 0.9000 .
N6 C17 1.462(11) .
N6 H6A 0.9000 .
N6 H6B 0.9000 .
N7 C20 1.458(11) .
N7 H7A 0.9000 .
N7 H7B 0.9000 .
N8 C23 1.469(11) .
N8 H8A 0.9000 .
N8 H8B 0.9000 .
N9 C26 1.481(10) .
N9 H9A 0.9000 .
N9 H9B 0.9000 .
N10 C29 1.434(11) .
N10 H10A 0.9000 .
N10 H10B 0.9000 .
N11 C32 1.487(11) .
N11 H11A 0.9000 .
N11 H11B 0.9000 .
N12 C35 1.446(11) .
N12 H12A 0.9000 .
N12 H12B 0.9000 .
C1 C2 1.505(11) .
C2 C3 1.406(13) .
C2 H2C 0.9800 .
C3 H3C 0.9600 .
C3 H3D 0.9600 .
C3 H3E 0.9600 .
C4 C5 1.518(10) .
C5 C6 1.420(13) .
C5 H5C 0.9800 .
C6 H6C 0.9600 .
C6 H6D 0.9600 .
C6 H6E 0.9600 .
C7 C8 1.471(10) .
C8 C9 1.417(13) .
C8 H8C 0.9800 .
C9 H9C 0.9600 .
C9 H9D 0.9600 .
C9 H9E 0.9600 .
C10 C11 1.499(10) .
C11 C12 1.384(12) .
C11 H11C 0.9800 .
C12 H12C 0.9600 .
C12 H12D 0.9600 .
C12 H12E 0.9600 .
C13 C14 1.513(12) .
C14 C15 1.375(12) .
C14 H14A 0.9800 .
C15 H15A 0.9600 .
C15 H15B 0.9600 .
C15 H15C 0.9600 .
C16 C17 1.510(10) .
C17 C18 1.384(12) .
C17 H17A 0.9800 .
C18 H18A 0.9600 .
C18 H18B 0.9600 .
C18 H18C 0.9600 .
C19 C20 1.475(11) .
C20 C21 1.366(14) .
C20 H20A 0.9800 .
C21 H21A 0.9600 .
C21 H21B 0.9600 .
C21 H21C 0.9600 .
C22 C23 1.517(11) .
C23 C24 1.405(15) .
C23 H23A 0.9800 .
C24 H24A 0.9600 .
C24 H24B 0.9600 .
C24 H24C 0.9600 .
C25 C26 1.528(11) .
C26 C27 1.512(15) .
C26 H26A 0.9800 .
C27 H27A 0.9600 .
C27 H27B 0.9600 .
C27 H27C 0.9600 .
C28 C29 1.505(13) .
C29 C30B 1.34(3) .
C29 C30A 1.44(3) .
C31 C32 1.544(10) .
C32 C33 1.381(13) .
C32 H32A 0.9800 .
C34 C35 1.514(11) .
C35 C36 1.379(16) .
C35 H35A 0.9800 .
C36 H36A 0.9600 .
C36 H36B 0.9600 .
C36 H36C 0.9600 .
C37 H37A 0.9300 .
C38 H38A 0.9300 .
C39 H39A 0.9300 .
C40 H40A 0.9300 .
C41 H41A 0.9300 .
C42 H42A 0.9300 .
C43 H43A 0.9300 .
C44 H44A 0.9300 .
C30A H30A 0.9600 .
C30A H30B 0.9600 .
C30A H30C 0.9600 .
C30B H30D 0.9600 .
C30B H30E 0.9600 .
C30B H30F 0.9600 .

loop_
_platon_squeeze_void_nr
_platon_squeeze_void_average_x
_platon_squeeze_void_average_y
_platon_squeeze_void_average_z
_platon_squeeze_void_volume
_platon_squeeze_void_count_electrons
_platon_squeeze_void_content
1 0.000 0.000 0.000 41 34 ' '
2 -0.014 -0.006 0.506 5358 2206 ' '
3 0.500 0.500 0.500 41 29 ' '
